data_4339854
loop_
_publ_author_name
'Yin, Jun'
'Elsenbaumer, Ronald L.'

_publ_section_title
;
 Syntheses of homochiral multinuclear ru complexes based on oligomeric
 bibenzimidazoles.
;
_journal_issue 17
_journal_name_full 'Inorganic chemistry'
_journal_page_first 6891
_journal_page_last 6901
_journal_paper_doi 10.1021/ic062148a
_journal_volume 46
_journal_year 2007
_chemical_formula_sum 'C112.5 H88 F24 N24 O2 P4 Ru4'
_chemical_formula_weight 2792.23
_chemical_name_systematic
; 
 ? 
;
_space_group_IT_number 4
_symmetry_cell_setting monoclinic
_symmetry_space_group_name_Hall 'P 2yb'
_symmetry_space_group_name_H-M 'P 1 21 1'
_atom_sites_solution_hydrogens geom
_atom_sites_solution_primary direct
_atom_sites_solution_secondary difmap
_audit_creation_method SHELXL-97
_cell_angle_alpha 90.00
_cell_angle_beta 116.578(11)
_cell_angle_gamma 90.00
_cell_formula_units_Z 2
_cell_length_a 13.457(5)
_cell_length_b 38.583(13)
_cell_length_c 14.127(4)
_cell_measurement_reflns_used 682
_cell_measurement_temperature 110(2)
_cell_measurement_theta_max 28.77
_cell_measurement_theta_min 2.29
_cell_volume 6560(4)
_computing_cell_refinement 'Bruker FRAMBO'
_computing_data_collection 'Bruker FRAMBO'
_computing_data_reduction 'Bruker SAINT'
_computing_molecular_graphics 'Bruker SHELXTL'
_computing_publication_material 'Bruker SHELXTL'
_computing_structure_refinement 'SHELXL-97 (Sheldrick, 1997)'
_computing_structure_solution 'SHELXS-97 (Sheldrick, 1990)'
_diffrn_ambient_temperature 110(2)
_diffrn_measured_fraction_theta_full 0.988
_diffrn_measured_fraction_theta_max 0.988
_diffrn_measurement_device_type 'MWPC area detector'
_diffrn_measurement_method 'phi and omega scans'
_diffrn_radiation_monochromator graphite
_diffrn_radiation_source 'fine-focus sealed tube'
_diffrn_radiation_type CuK\a
_diffrn_radiation_wavelength 1.54184
_diffrn_reflns_av_R_equivalents 0.3885
_diffrn_reflns_av_sigmaI/netI 1.3783
_diffrn_reflns_limit_h_max 15
_diffrn_reflns_limit_h_min -15
_diffrn_reflns_limit_k_max 43
_diffrn_reflns_limit_k_min -43
_diffrn_reflns_limit_l_max 15
_diffrn_reflns_limit_l_min -15
_diffrn_reflns_number 49575
_diffrn_reflns_theta_full 59.99
_diffrn_reflns_theta_max 59.99
_diffrn_reflns_theta_min 3.77
_exptl_absorpt_coefficient_mu 4.891
_exptl_absorpt_correction_T_max 0.9760
_exptl_absorpt_correction_T_min 0.6405
_exptl_absorpt_correction_type empirical
_exptl_crystal_colour red
_exptl_crystal_density_diffrn 1.414
_exptl_crystal_density_meas 0
_exptl_crystal_density_method 'not measured'
_exptl_crystal_description plate
_exptl_crystal_F_000 2798
_exptl_crystal_size_max 0.10
_exptl_crystal_size_mid 0.01
_exptl_crystal_size_min 0.01
_refine_diff_density_max 0.443
_refine_diff_density_min -0.344
_refine_diff_density_rms 0.072
_refine_ls_abs_structure_details 'Flack H D (1983), Acta Cryst. A39, 876-881'
_refine_ls_abs_structure_Flack 0.00(3)
_refine_ls_extinction_method none
_refine_ls_goodness_of_fit_ref 1.040
_refine_ls_hydrogen_treatment riding
_refine_ls_matrix_type full
_refine_ls_number_parameters 1363
_refine_ls_number_reflns 18293
_refine_ls_number_restraints 1779
_refine_ls_restrained_S_all 1.036
_refine_ls_R_factor_all 0.3270
_refine_ls_R_factor_gt 0.0766
_refine_ls_shift/su_max 0.101
_refine_ls_shift/su_mean 0.010
_refine_ls_structure_factor_coef Fsqd
_refine_ls_weighting_details
; calc 
 [0.00000+1.00000exp(11.00(sin\q/\l)^2^)]/ 
   [\s^2^(Fo^2^)+0.0000+0.0000*P+(0.0000P)^2^+0.0000sin\q/\l] 
 where P = 0.33333Fo^2^ + 0.66667Fc^2^ 
;
_refine_ls_weighting_scheme calc
_refine_ls_wR_factor_gt 0.1343
_refine_ls_wR_factor_ref 0.2855
_reflns_number_gt 2275
_reflns_number_total 18293
_reflns_threshold_expression >2sigma(I)
_cod_data_source_file ic062148a-file001.cif
_cod_data_source_block ut
_cod_depositor_comments
;
The following automatic conversions were performed:

'_symmetry_cell_setting' value 'Monoclinic' changed to 'monoclinic'
according to
/usr/data/users/saulius/automatic-downloads/retrospective/ACS/lib/dictionaries/cif_core.dic
dictionary named 'cif_core.dic' version 2.4.2 from 2011-04-26.

Automatic conversion script
Id: cif_fix_values 2281 2013-09-26 08:29:07Z andrius 
;
_cod_original_sg_symbol_H-M P2(1)
_cod_original_formula_sum 'C112.50 H88 F24 N24 O2 P4 Ru4'
_cod_database_code 4339854

loop_
_symmetry_equiv_pos_as_xyz
'x, y, z'
'-x, y+1/2, -z'

loop_
_atom_site_label
_atom_site_type_symbol
_atom_site_fract_x
_atom_site_fract_y
_atom_site_fract_z
_atom_site_U_iso_or_equiv
_atom_site_adp_type
_atom_site_occupancy
_atom_site_symmetry_multiplicity
_atom_site_calc_flag
_atom_site_refinement_flags
Ru1 Ru 0.4541(2) 0.5394(2) 0.9312(2) 0.0707(9) Uani 1 1 d U
Ru2 Ru 0.0943(2) 0.5036(2) 0.9982(3) 0.0745(10) Uani 1 1 d U
Ru3 Ru 0.3610(2) 0.2367(2) 1.40376(18) 0.0483(7) Uani 1 1 d U
Ru4 Ru 0.7089(2) 0.2651(2) 1.3096(3) 0.0758(10) Uani 1 1 d U
N1 N 0.385(2) 0.4943(7) 0.978(2) 0.068(2) Uani 1 1 d U
N2 N 0.305(2) 0.5593(7) 0.919(2) 0.072(3) Uani 1 1 d U
N3 N 0.145(2) 0.5493(7) 0.933(2) 0.072(3) Uani 1 1 d U
N4 N 0.236(2) 0.4795(7) 0.992(2) 0.066(2) Uani 1 1 d U
N5 N 0.406(2) 0.2751(7) 1.319(2) 0.055(2) Uani 1 1 d U
N6 N 0.512(2) 0.2099(7) 1.418(2) 0.058(2) Uani 1 1 d U
N7 N 0.652(2) 0.2249(7) 1.3711(19) 0.060(2) Uani 1 1 d U
N8 N 0.556(2) 0.2833(6) 1.283(2) 0.056(2) Uani 1 1 d U
C1 C 0.238(3) 0.5910(5) 0.902(3) 0.074(3) Uani 1 1 d DU
C2 C 0.260(3) 0.6264(9) 0.898(3) 0.076(3) Uani 1 1 d U
H2I H 0.3321 0.6332 0.9077 0.091 Uiso 1 1 calc R
C3 C 0.191(3) 0.6487(9) 0.882(3) 0.077(4) Uani 1 1 d U
H3R H 0.1941 0.6703 0.8508 0.093 Uiso 1 1 calc R
C4 C 0.102(3) 0.6409(9) 0.914(3) 0.077(3) Uani 1 1 d U
H4I H 0.0644 0.6592 0.9296 0.093 Uiso 1 1 calc R
C5 C 0.073(3) 0.6058(8) 0.920(3) 0.076(3) Uani 1 1 d U
H5A H 0.0061 0.5999 0.9227 0.091 Uiso 1 1 calc R
C6 C 0.145(2) 0.5812(7) 0.921(3) 0.074(3) Uani 1 1 d DU
C7 C 0.243(3) 0.5382(6) 0.931(3) 0.071(2) Uani 1 1 d DU
C8 C 0.292(2) 0.5016(6) 0.977(3) 0.068(2) Uani 1 1 d DU
C9 C 0.308(3) 0.4521(6) 1.035(3) 0.065(2) Uani 1 1 d DU
C10 C 0.304(3) 0.4225(8) 1.077(2) 0.062(3) Uani 1 1 d U
H10I H 0.2404 0.4157 1.0845 0.074 Uiso 1 1 calc R
C11 C 0.399(3) 0.4003(9) 1.112(3) 0.060(3) Uani 1 1 d U
C12 C 0.486(3) 0.4085(8) 1.098(3) 0.063(3) Uani 1 1 d U
H12A H 0.5445 0.3921 1.1181 0.075 Uiso 1 1 calc R
C13 C 0.497(3) 0.4419(9) 1.053(3) 0.065(3) Uani 1 1 d U
H13A H 0.5649 0.4500 1.0556 0.078 Uiso 1 1 calc R
C14 C 0.395(2) 0.4606(7) 1.006(3) 0.066(2) Uani 1 1 d DU
C15 C 0.477(3) 0.3140(5) 1.250(2) 0.056(2) Uani 1 1 d DU
C16 C 0.480(3) 0.3443(8) 1.190(2) 0.057(3) Uani 1 1 d U
H16A H 0.5352 0.3478 1.1659 0.068 Uiso 1 1 calc R
C17 C 0.398(3) 0.3662(9) 1.171(3) 0.058(3) Uani 1 1 d U
C18 C 0.316(3) 0.3597(8) 1.204(3) 0.059(3) Uani 1 1 d U
H18A H 0.2605 0.3768 1.1915 0.070 Uiso 1 1 calc R
C19 C 0.312(3) 0.3297(8) 1.254(3) 0.057(3) Uani 1 1 d U
H19A H 0.2548 0.3256 1.2736 0.068 Uiso 1 1 calc R
C20 C 0.391(2) 0.3069(7) 1.273(2) 0.056(2) Uani 1 1 d DU
C21 C 0.496(2) 0.2635(6) 1.313(2) 0.056(2) Uani 1 1 d DU
C22 C 0.556(2) 0.2315(7) 1.366(2) 0.059(2) Uani 1 1 d DU
C23 C 0.592(3) 0.1875(7) 1.460(2) 0.060(2) Uani 1 1 d DU
C24 C 0.592(3) 0.1569(8) 1.517(2) 0.059(3) Uani 1 1 d U
H24A H 0.5277 0.1508 1.5258 0.071 Uiso 1 1 calc R
C25 C 0.686(2) 0.1362(9) 1.560(2) 0.059(3) Uani 1 1 d U
H25A H 0.6864 0.1162 1.5994 0.070 Uiso 1 1 calc R
C26 C 0.774(3) 0.1438(8) 1.547(2) 0.059(3) Uani 1 1 d U
H26A H 0.8403 0.1313 1.5870 0.070 Uiso 1 1 calc R
C27 C 0.775(3) 0.1705(8) 1.473(2) 0.060(3) Uani 1 1 d U
H27A H 0.8320 0.1724 1.4507 0.072 Uiso 1 1 calc R
C28 C 0.679(2) 0.1941(7) 1.438(2) 0.060(2) Uani 1 1 d DU
O1W O 0.658(5) 0.3881(12) 0.826(3) 0.13(3) Uani 0.50 1 d P
H1WA H 0.6081 0.3754 0.8306 0.161 Uiso 0.50 1 d PR
H1WB H 0.6966 0.3795 0.7985 0.161 Uiso 0.50 1 d PR
N1_1 N 0.5399(14) 0.5487(4) 1.0917(14) 0.105(4) Uani 1 1 d GU
N2_1 N 0.6017(14) 0.5134(4) 0.9656(13) 0.103(4) Uani 1 1 d GU
C1_1 C 0.5044(17) 0.5662(5) 1.1513(18) 0.105(4) Uani 1 1 d GU
H1J_1 H 0.4392 0.5799 1.1178 0.126 Uiso 1 1 calc R
C2_1 C 0.5580(19) 0.5653(5) 1.2588(19) 0.106(4) Uani 1 1 d GU
H2A_1 H 0.5301 0.5779 1.2996 0.128 Uiso 1 1 calc R
C3_1 C 0.6521(19) 0.5460(5) 1.3071(17) 0.108(4) Uani 1 1 d GU
H3J_1 H 0.6917 0.5453 1.3821 0.129 Uiso 1 1 calc R
C4_1 C 0.6889(15) 0.5277(5) 1.2459(14) 0.108(4) Uani 1 1 d GU
H4A_1 H 0.7542 0.5139 1.2782 0.130 Uiso 1 1 calc R
C5_1 C 0.6310(11) 0.5293(4) 1.1380(12) 0.106(4) Uani 1 1 d GU
C6_1 C 0.6661(11) 0.5101(4) 1.0685(12) 0.105(4) Uani 1 1 d GU
C7_1 C 0.7582(14) 0.4897(5) 1.1062(15) 0.105(4) Uani 1 1 d GU
H7A_1 H 0.8031 0.4874 1.1803 0.126 Uiso 1 1 calc R
C8_1 C 0.7858(18) 0.4725(5) 1.0368(19) 0.104(4) Uani 1 1 d GU
H8A_1 H 0.8505 0.4584 1.0622 0.125 Uiso 1 1 calc R
C9_1 C 0.7200(19) 0.4757(5) 0.931(2) 0.104(4) Uani 1 1 d GU
H9A_1 H 0.7372 0.4639 0.8815 0.124 Uiso 1 1 calc R
C10_1 C 0.6284(18) 0.4964(5) 0.8988(17) 0.103(4) Uani 1 1 d GU
H10A_1 H 0.5819 0.4988 0.8250 0.123 Uiso 1 1 calc R
N1_2 N 0.4968(12) 0.5848(4) 0.8812(12) 0.087(4) Uani 1 1 d GU
N2_2 N 0.3725(13) 0.5310(4) 0.7728(13) 0.099(4) Uani 1 1 d GU
C1_2 C 0.5617(15) 0.6106(5) 0.9385(15) 0.087(4) Uani 1 1 d GU
H1K_2 H 0.5988 0.6084 1.0134 0.105 Uiso 1 1 calc R
C2_2 C 0.5768(15) 0.6403(5) 0.8934(17) 0.086(4) Uani 1 1 d GU
H2B_2 H 0.6242 0.6582 0.9361 0.104 Uiso 1 1 calc R
C3_2 C 0.5224(16) 0.6438(5) 0.7855(16) 0.088(4) Uani 1 1 d GU
H3K_2 H 0.5304 0.6644 0.7524 0.106 Uiso 1 1 calc R
C4_2 C 0.4556(14) 0.6171(4) 0.7256(13) 0.089(4) Uani 1 1 d GU
H4B_2 H 0.4177 0.6190 0.6507 0.107 Uiso 1 1 calc R
C5_2 C 0.4445(9) 0.5877(4) 0.7754(11) 0.091(4) Uani 1 1 d GU
C6_2 C 0.3747(10) 0.5581(4) 0.7153(11) 0.096(4) Uani 1 1 d GU
C7_2 C 0.3161(15) 0.5581(5) 0.6071(13) 0.100(4) Uani 1 1 d GU
H7B_2 H 0.3192 0.5775 0.5673 0.120 Uiso 1 1 calc R
C8_2 C 0.2529(17) 0.5296(6) 0.5565(16) 0.102(5) Uani 1 1 d GU
H8B_2 H 0.2113 0.5294 0.4816 0.122 Uiso 1 1 calc R
C9_2 C 0.2507(17) 0.5017(6) 0.6150(18) 0.103(5) Uani 1 1 d GU
H9B_2 H 0.2081 0.4817 0.5819 0.124 Uiso 1 1 calc R
C10_2 C 0.3118(16) 0.5033(5) 0.7232(16) 0.102(5) Uani 1 1 d GU
H10B_2 H 0.3107 0.4840 0.7643 0.122 Uiso 1 1 calc R
N1_3 N -0.0084(12) 0.4816(4) 0.8547(14) 0.098(4) Uani 1 1 d GU
N2_3 N 0.0527(12) 0.4580(4) 1.0494(13) 0.091(4) Uani 1 1 d GU
C1_3 C -0.0349(15) 0.4942(5) 0.7594(17) 0.098(4) Uani 1 1 d GU
H1L_3 H -0.0152 0.5175 0.7533 0.118 Uiso 1 1 calc R
C2_3 C -0.0894(15) 0.4752(6) 0.6700(18) 0.100(4) Uani 1 1 d GU
H2C_3 H -0.1066 0.4849 0.6026 0.120 Uiso 1 1 calc R
C3_3 C -0.1188(16) 0.4421(6) 0.6785(17) 0.100(4) Uani 1 1 d GU
H3L_3 H -0.1582 0.4284 0.6170 0.120 Uiso 1 1 calc R
C4_3 C -0.0911(14) 0.4288(5) 0.7768(14) 0.098(4) Uani 1 1 d GU
H4C_3 H -0.1104 0.4056 0.7844 0.118 Uiso 1 1 calc R
C5_3 C -0.0352(9) 0.4490(4) 0.8642(12) 0.096(4) Uani 1 1 d GU
C6_3 C -0.0027(9) 0.4361(4) 0.9716(12) 0.093(4) Uani 1 1 d GU
C7_3 C -0.0263(14) 0.4034(4) 0.9916(14) 0.093(4) Uani 1 1 d GU
H7C_3 H -0.0655 0.3879 0.9348 0.112 Uiso 1 1 calc R
C8_3 C 0.0067(16) 0.3931(5) 1.0936(17) 0.095(4) Uani 1 1 d GU
H8C_3 H -0.0102 0.3705 1.1084 0.114 Uiso 1 1 calc R
C9_3 C 0.0637(15) 0.4155(5) 1.1735(18) 0.094(4) Uani 1 1 d GU
H9C_3 H 0.0879 0.4089 1.2452 0.113 Uiso 1 1 calc R
C10_3 C 0.0852(15) 0.4478(5) 1.1482(15) 0.092(4) Uani 1 1 d GU
H10C_3 H 0.1253 0.4636 1.2039 0.111 Uiso 1 1 calc R
N1_4 N -0.0228(12) 0.5368(4) 1.0086(13) 0.096(4) Uani 1 1 d GU
N2_4 N 0.1865(12) 0.5204(4) 1.1425(13) 0.098(4) Uani 1 1 d GU
C1_4 C -0.1274(15) 0.5436(5) 0.9397(16) 0.097(5) Uani 1 1 d GU
H1M_4 H -0.1556 0.5342 0.8703 0.116 Uiso 1 1 calc R
C2_4 C -0.1958(17) 0.5636(5) 0.9653(18) 0.097(5) Uani 1 1 d GU
H2D_4 H -0.2704 0.5678 0.9148 0.117 Uiso 1 1 calc R
C3_4 C -0.1550(17) 0.5775(5) 1.0647(17) 0.097(5) Uani 1 1 d GU
H3M_4 H -0.2005 0.5918 1.0839 0.117 Uiso 1 1 calc R
C4_4 C -0.0470(14) 0.5704(5) 1.1366(14) 0.097(4) Uani 1 1 d GU
H4D_4 H -0.0174 0.5796 1.2062 0.116 Uiso 1 1 calc R
C5_4 C 0.0176(11) 0.5497(3) 1.1067(11) 0.097(4) Uani 1 1 d GU
C6_4 C 0.1337(11) 0.5410(3) 1.1806(11) 0.099(4) Uani 1 1 d GU
C7_4 C 0.1847(13) 0.5530(5) 1.2825(13) 0.100(4) Uani 1 1 d GU
H7D_4 H 0.1456 0.5675 1.3087 0.120 Uiso 1 1 calc R
C8_4 C 0.2929(16) 0.5438(5) 1.3468(16) 0.100(5) Uani 1 1 d GU
H8D_4 H 0.3295 0.5522 1.4174 0.120 Uiso 1 1 calc R
C9_4 C 0.3473(16) 0.5226(5) 1.3082(18) 0.100(5) Uani 1 1 d GU
H9D_4 H 0.4220 0.5157 1.3512 0.120 Uiso 1 1 calc R
C10_4 C 0.2911(15) 0.5113(5) 1.2055(17) 0.099(5) Uani 1 1 d GU
H10D_4 H 0.3284 0.4965 1.1781 0.119 Uiso 1 1 calc R
N1_5 N 0.2392(11) 0.2704(4) 1.3995(10) 0.066(4) Uani 1 1 d GU
N2_5 N 0.4437(11) 0.2623(4) 1.5436(10) 0.072(4) Uani 1 1 d GU
C1_5 C 0.1371(13) 0.2730(5) 1.3268(12) 0.064(4) Uani 1 1 d GU
H1N_5 H 0.1114 0.2574 1.2685 0.077 Uiso 1 1 calc R
C2_5 C 0.0669(15) 0.2966(5) 1.3312(13) 0.068(4) Uani 1 1 d GU
H2E_5 H -0.0076 0.2977 1.2773 0.081 Uiso 1 1 calc R
C3_5 C 0.1030(14) 0.3187(5) 1.4124(13) 0.070(4) Uani 1 1 d GU
H3N_5 H 0.0550 0.3361 1.4166 0.083 Uiso 1 1 calc R
C4_5 C 0.2084(12) 0.3161(4) 1.4882(11) 0.070(4) Uani 1 1 d GU
H4E_5 H 0.2354 0.3315 1.5469 0.084 Uiso 1 1 calc R
C5_5 C 0.2750(10) 0.2916(3) 1.4803(8) 0.070(3) Uani 1 1 d GU
C6_5 C 0.3884(10) 0.2874(3) 1.5595(8) 0.073(4) Uani 1 1 d GU
C7_5 C 0.4349(12) 0.3076(4) 1.6450(11) 0.076(4) Uani 1 1 d GU
H7E_5 H 0.3931 0.3257 1.6557 0.091 Uiso 1 1 calc R
C8_5 C 0.5408(15) 0.3023(5) 1.7155(13) 0.078(4) Uani 1 1 d GU
H8E_5 H 0.5750 0.3167 1.7761 0.094 Uiso 1 1 calc R
C9_5 C 0.5976(15) 0.2766(5) 1.6997(14) 0.077(4) Uani 1 1 d GU
H9E_5 H 0.6726 0.2722 1.7487 0.093 Uiso 1 1 calc R
C10_5 C 0.5461(13) 0.2571(5) 1.6127(13) 0.075(4) Uani 1 1 d GU
H10E_5 H 0.5861 0.2386 1.6010 0.089 Uiso 1 1 calc R
N1_6 N 0.3254(10) 0.1928(4) 1.4686(9) 0.054(3) Uani 1 1 d GU
N2_6 N 0.2648(10) 0.2089(4) 1.2662(9) 0.054(3) Uani 1 1 d GU
C1_6 C 0.3547(12) 0.1862(4) 1.5701(11) 0.057(4) Uani 1 1 d GU
H1O_6 H 0.3876 0.2042 1.6205 0.068 Uiso 1 1 calc R
C2_6 C 0.3391(12) 0.1546(5) 1.6046(13) 0.060(4) Uani 1 1 d GU
H2F_6 H 0.3600 0.1507 1.6775 0.072 Uiso 1 1 calc R
C3_6 C 0.2928(13) 0.1285(5) 1.5325(12) 0.063(4) Uani 1 1 d GU
H3O_6 H 0.2824 0.1061 1.5547 0.075 Uiso 1 1 calc R
C4_6 C 0.2616(11) 0.1351(4) 1.4272(10) 0.060(3) Uani 1 1 d GU
H4F_6 H 0.2288 0.1174 1.3758 0.073 Uiso 1 1 calc R
C5_6 C 0.2784(7) 0.1677(3) 1.3970(8) 0.056(3) Uani 1 1 d GU
C6_6 C 0.2460(7) 0.1763(3) 1.2852(8) 0.055(3) Uani 1 1 d GU
C7_6 C 0.1984(11) 0.1528(4) 1.2049(10) 0.054(3) Uani 1 1 d GU
H7F_6 H 0.1848 0.1298 1.2197 0.065 Uiso 1 1 calc R
C8_6 C 0.1703(13) 0.1628(4) 1.1027(12) 0.056(4) Uani 1 1 d GU
H8F_6 H 0.1381 0.1466 1.0464 0.067 Uiso 1 1 calc R
C9_6 C 0.1892(12) 0.1961(5) 1.0829(13) 0.054(4) Uani 1 1 d GU
H9F_6 H 0.1701 0.2036 1.0129 0.065 Uiso 1 1 calc R
C10_6 C 0.2366(12) 0.2184(4) 1.1669(11) 0.054(3) Uani 1 1 d GU
H10F_6 H 0.2498 0.2417 1.1537 0.065 Uiso 1 1 calc R
N1_7 N 0.7811(11) 0.2854(5) 1.4655(12) 0.096(4) Uani 1 1 d GU
N2_7 N 0.8602(11) 0.2426(4) 1.3652(12) 0.089(4) Uani 1 1 d GU
C1_7 C 0.7372(14) 0.3063(5) 1.5124(16) 0.096(4) Uani 1 1 d GU
H1P_7 H 0.6670 0.3167 1.4704 0.116 Uiso 1 1 calc R
C2_7 C 0.7899(16) 0.3133(5) 1.6189(18) 0.098(4) Uani 1 1 d GU
H2G_7 H 0.7562 0.3281 1.6502 0.118 Uiso 1 1 calc R
C3_7 C 0.8920(16) 0.2986(6) 1.6796(16) 0.099(4) Uani 1 1 d GU
H3P_7 H 0.9306 0.3034 1.7533 0.119 Uiso 1 1 calc R
C4_7 C 0.9377(13) 0.2768(5) 1.6318(13) 0.098(4) Uani 1 1 d GU
H4G_7 H 1.0079 0.2662 1.6725 0.118 Uiso 1 1 calc R
C5_7 C 0.8803(9) 0.2704(4) 1.5243(10) 0.095(4) Uani 1 1 d GU
C6_7 C 0.9248(9) 0.2470(4) 1.4689(10) 0.091(4) Uani 1 1 d GU
C7_7 C 1.0256(12) 0.2305(5) 1.5199(12) 0.090(4) Uani 1 1 d GU
H7G_7 H 1.0701 0.2338 1.5937 0.108 Uiso 1 1 calc R
C8_7 C 1.0616(14) 0.2091(5) 1.4632(15) 0.088(4) Uani 1 1 d GU
H8G_7 H 1.1315 0.1978 1.4974 0.106 Uiso 1 1 calc R
C9_7 C 0.9956(15) 0.2044(5) 1.3571(17) 0.088(4) Uani 1 1 d GU
H9G_7 H 1.0183 0.1897 1.3165 0.105 Uiso 1 1 calc R
C10_7 C 0.8952(14) 0.2216(5) 1.3109(15) 0.089(4) Uani 1 1 d GU
H10G_7 H 0.8489 0.2184 1.2374 0.107 Uiso 1 1 calc R
N1_8 N 0.7390(12) 0.3074(4) 1.2424(11) 0.085(4) Uani 1 1 d GU
N2_8 N 0.6449(12) 0.2455(4) 1.1603(11) 0.086(4) Uani 1 1 d GU
C1_8 C 0.7891(15) 0.3375(5) 1.2873(15) 0.087(4) Uani 1 1 d GU
H1Q_8 H 0.8197 0.3399 1.3620 0.105 Uiso 1 1 calc R
C2_8 C 0.7973(15) 0.3651(5) 1.2282(16) 0.087(4) Uani 1 1 d GU
H2H_8 H 0.8337 0.3859 1.2621 0.104 Uiso 1 1 calc R
C3_8 C 0.7515(16) 0.3618(5) 1.1191(15) 0.088(4) Uani 1 1 d GU
H3Q_8 H 0.7549 0.3805 1.0768 0.105 Uiso 1 1 calc R
C4_8 C 0.7002(14) 0.3307(4) 1.0721(12) 0.088(4) Uani 1 1 d GU
H4H_8 H 0.6689 0.3279 0.9975 0.105 Uiso 1 1 calc R
C5_8 C 0.6954(9) 0.3037(4) 1.1357(10) 0.087(4) Uani 1 1 d GU
C6_8 C 0.6422(9) 0.2696(4) 1.0900(10) 0.088(4) Uani 1 1 d GU
C7_8 C 0.5937(14) 0.2627(5) 0.9823(12) 0.092(4) Uani 1 1 d GU
H7H_8 H 0.5931 0.2799 0.9339 0.110 Uiso 1 1 calc R
C8_8 C 0.5458(16) 0.2304(5) 0.9455(15) 0.093(4) Uani 1 1 d GU
H8H_8 H 0.5115 0.2255 0.8718 0.111 Uiso 1 1 calc R
C9_8 C 0.5486(15) 0.2056(5) 1.0172(16) 0.091(4) Uani 1 1 d GU
H9H_8 H 0.5170 0.1833 0.9941 0.109 Uiso 1 1 calc R
C10_8 C 0.5992(15) 0.2141(5) 1.1242(14) 0.088(4) Uani 1 1 d GU
H10H_8 H 0.6016 0.1971 1.1739 0.106 Uiso 1 1 calc R
P1_9 P 0.9765(12) 0.4450(5) 1.4102(10) 0.146(6) Uani 1 1 d DU
F1_9 F 0.912(2) 0.4394(6) 1.2798(14) 0.155(9) Uani 1 1 d DU
F2_9 F 1.037(2) 0.4465(7) 1.5325(15) 0.166(9) Uani 1 1 d DU
F3_9 F 1.065(2) 0.4660(8) 1.3953(19) 0.207(11) Uani 1 1 d DU
F4_9 F 0.889(2) 0.4221(8) 1.431(2) 0.200(11) Uani 1 1 d DU
F5_9 F 1.042(2) 0.4105(6) 1.413(2) 0.192(10) Uani 1 1 d DU
F6_9 F 0.918(2) 0.4779(7) 1.4126(18) 0.214(12) Uani 1 1 d DU
P1_10 P 0.2226(12) 0.1817(4) 1.8114(9) 0.125(5) Uani 1 1 d DU
F1_10 F 0.140(2) 0.1640(6) 1.6967(15) 0.163(9) Uani 1 1 d DU
F2_10 F 0.297(2) 0.2017(6) 1.9142(14) 0.159(9) Uani 1 1 d DU
F3_10 F 0.174(2) 0.1581(6) 1.8679(17) 0.158(8) Uani 1 1 d DU
F4_10 F 0.2752(19) 0.2079(6) 1.7569(17) 0.141(7) Uani 1 1 d DU
F5_10 F 0.1266(18) 0.2094(6) 1.7863(17) 0.141(8) Uani 1 1 d DU
F6_10 F 0.317(2) 0.1569(7) 1.8362(19) 0.190(10) Uani 1 1 d DU
P1_11 P 0.6319(10) 0.5391(4) 0.6167(10) 0.132(5) Uani 1 1 d DU
F1_11 F 0.652(3) 0.5670(8) 0.713(2) 0.228(13) Uani 1 1 d DU
F2_11 F 0.618(2) 0.5144(6) 0.5258(19) 0.163(9) Uani 1 1 d DU
F3_11 F 0.695(2) 0.5114(7) 0.7015(19) 0.169(9) Uani 1 1 d DU
F4_11 F 0.572(2) 0.5672(6) 0.5255(18) 0.159(9) Uani 1 1 d DU
F5_11 F 0.7467(17) 0.5526(6) 0.626(2) 0.170(10) Uani 1 1 d DU
F6_11 F 0.5220(18) 0.5274(7) 0.607(2) 0.184(10) Uani 1 1 d DU
P1_12 P -0.0884(15) 0.2627(5) 1.0109(12) 0.207(9) Uani 1 1 d DU
F1_12 F -0.200(2) 0.2371(10) 0.961(3) 0.295(15) Uani 1 1 d DU
F2_12 F 0.021(2) 0.2833(8) 1.057(3) 0.243(12) Uani 1 1 d DU
F3_12 F -0.119(2) 0.2714(10) 1.101(2) 0.263(14) Uani 1 1 d DU
F4_12 F -0.052(3) 0.2521(9) 0.921(2) 0.280(15) Uani 1 1 d DU
F5_12 F -0.024(2) 0.2298(7) 1.076(2) 0.224(12) Uani 1 1 d DU
F6_12 F -0.148(3) 0.2940(9) 0.949(3) 0.326(16) Uani 1 1 d DU
O1_13 O 1.2499(19) 0.3750(6) 1.671(2) 0.042(6) Uani 0.50 1 d PDU
C1_13 C 1.060(2) 0.3715(11) 1.639(3) 0.045(7) Uani 0.50 1 d PDU
H1A_13 H 1.0500 0.3548 1.5833 0.067 Uiso 0.50 1 calc PR
H1B_13 H 1.0100 0.3911 1.6089 0.067 Uiso 0.50 1 calc PR
H1C_13 H 1.0444 0.3602 1.6931 0.067 Uiso 0.50 1 calc PR
C2_13 C 1.173(3) 0.3835(5) 1.687(2) 0.043(6) Uani 0.50 1 d PDU
C3_13 C 1.200(4) 0.4147(11) 1.781(4) 0.044(8) Uani 0.50 1 d PDU
H3A_13 H 1.2776 0.4221 1.8079 0.066 Uiso 0.50 1 calc PR
H3B_13 H 1.1870 0.4053 1.8386 0.066 Uiso 0.50 1 calc PR
H3C_13 H 1.1510 0.4346 1.7490 0.066 Uiso 0.50 1 calc PR
O1_14 O -0.286(3) 0.1112(8) 0.8235(18) 0.114(9) Uani 0.50 1 d PDU
C1_14 C -0.166(3) 0.1559(14) 0.818(5) 0.116(10) Uani 0.50 1 d PDU
H1D_14 H -0.1124 0.1375 0.8266 0.173 Uiso 0.50 1 calc PR
H1E_14 H -0.1331 0.1722 0.8773 0.173 Uiso 0.50 1 calc PR
H1F_14 H -0.1850 0.1682 0.7514 0.173 Uiso 0.50 1 calc PR
C2_14 C -0.264(3) 0.1411(12) 0.816(2) 0.115(9) Uani 0.50 1 d PDU
C3_14 C -0.365(5) 0.1704(14) 0.800(6) 0.117(10) Uani 0.50 1 d PDU
H3D_14 H -0.4293 0.1584 0.7989 0.176 Uiso 0.50 1 calc PR
H3E_14 H -0.3865 0.1830 0.7337 0.176 Uiso 0.50 1 calc PR
H3F_14 H -0.3359 0.1869 0.8595 0.176 Uiso 0.50 1 calc PR
O1_15 O 0.015(2) 0.6151(11) 0.559(3) 0.112(9) Uani 0.50 1 d PDU
C1_15 C -0.032(6) 0.5562(13) 0.572(5) 0.112(10) Uani 0.50 1 d PDU
H1G_15 H -0.0403 0.5633 0.6351 0.168 Uiso 0.50 1 calc PR
H1H_15 H 0.0234 0.5378 0.5913 0.168 Uiso 0.50 1 calc PR
H1I_15 H -0.1039 0.5476 0.5182 0.168 Uiso 0.50 1 calc PR
C2_15 C 0.002(3) 0.5852(14) 0.531(3) 0.111(9) Uani 0.50 1 d PDU
C3_15 C 0.028(7) 0.5758(17) 0.427(5) 0.107(10) Uani 0.50 1 d PDU
H3G_15 H 0.0582 0.5963 0.4081 0.161 Uiso 0.50 1 calc PR
H3H_15 H -0.0416 0.5689 0.3660 0.161 Uiso 0.50 1 calc PR
H3I_15 H 0.0814 0.5567 0.4459 0.161 Uiso 0.50 1 calc PR

loop_
_atom_site_aniso_label
_atom_site_aniso_U_11
_atom_site_aniso_U_22
_atom_site_aniso_U_33
_atom_site_aniso_U_23
_atom_site_aniso_U_13
_atom_site_aniso_U_12
Ru1 0.062(2) 0.0551(18) 0.106(3) 0.0141(18) 0.0477(19) 0.0010(16)
Ru2 0.0480(19) 0.070(2) 0.110(3) 0.0270(19) 0.0392(18) 0.0067(16)
Ru3 0.0448(16) 0.0602(17) 0.0411(13) 0.0060(14) 0.0202(12) 0.0017(15)
Ru4 0.0442(18) 0.086(2) 0.107(3) 0.0386(19) 0.0425(18) 0.0170(17)
N1 0.052(5) 0.061(4) 0.095(6) 0.015(5) 0.037(5) -0.001(4)
N2 0.053(5) 0.063(5) 0.101(6) 0.016(5) 0.035(5) 0.000(4)
N3 0.053(5) 0.063(4) 0.101(6) 0.017(5) 0.035(5) 0.001(4)
N4 0.050(5) 0.060(4) 0.094(6) 0.012(5) 0.037(4) 0.000(3)
N5 0.042(4) 0.064(5) 0.068(5) 0.012(4) 0.032(4) 0.003(4)
N6 0.046(5) 0.068(5) 0.066(6) 0.014(4) 0.029(4) 0.005(4)
N7 0.044(5) 0.070(5) 0.068(6) 0.015(4) 0.028(4) 0.007(4)
N8 0.043(4) 0.066(5) 0.068(5) 0.013(4) 0.034(4) 0.004(4)
C1 0.054(5) 0.063(4) 0.104(6) 0.016(5) 0.035(5) 0.000(4)
C2 0.055(6) 0.063(5) 0.107(7) 0.018(6) 0.034(6) 0.001(5)
C3 0.056(6) 0.064(5) 0.108(7) 0.018(7) 0.034(6) 0.002(5)
C4 0.057(6) 0.066(5) 0.107(7) 0.017(7) 0.035(6) 0.004(5)
C5 0.056(6) 0.066(5) 0.105(7) 0.017(6) 0.036(6) 0.003(5)
C6 0.055(5) 0.064(4) 0.103(6) 0.017(5) 0.036(5) 0.001(4)
C7 0.053(4) 0.063(4) 0.098(6) 0.016(5) 0.035(4) 0.000(4)
C8 0.051(4) 0.061(4) 0.096(5) 0.014(4) 0.037(4) -0.001(3)
C9 0.050(4) 0.061(4) 0.091(6) 0.013(4) 0.038(4) 0.001(3)
C10 0.047(5) 0.061(5) 0.087(6) 0.012(5) 0.040(5) 0.002(4)
C11 0.047(5) 0.062(4) 0.085(5) 0.012(4) 0.040(4) 0.002(4)
C12 0.049(5) 0.062(5) 0.090(6) 0.014(5) 0.042(5) 0.002(4)
C13 0.052(5) 0.062(5) 0.092(6) 0.015(5) 0.041(5) 0.001(4)
C14 0.052(5) 0.061(4) 0.092(6) 0.015(5) 0.039(4) 0.000(4)
C15 0.043(4) 0.064(4) 0.071(5) 0.011(4) 0.035(4) 0.003(3)
C16 0.044(5) 0.062(5) 0.075(6) 0.011(4) 0.036(4) 0.003(4)
C17 0.045(5) 0.061(4) 0.080(5) 0.011(4) 0.038(4) 0.003(4)
C18 0.045(5) 0.062(5) 0.079(6) 0.012(5) 0.037(5) 0.003(4)
C19 0.044(5) 0.063(5) 0.074(6) 0.012(5) 0.037(5) 0.003(4)
C20 0.043(4) 0.063(5) 0.070(5) 0.012(4) 0.034(4) 0.003(4)
C21 0.043(4) 0.065(4) 0.068(5) 0.013(4) 0.032(4) 0.004(3)
C22 0.045(4) 0.068(5) 0.068(5) 0.015(4) 0.029(4) 0.006(3)
C23 0.047(5) 0.068(5) 0.066(6) 0.014(4) 0.027(4) 0.006(4)
C24 0.045(5) 0.068(6) 0.067(6) 0.014(5) 0.027(5) 0.007(5)
C25 0.046(6) 0.067(6) 0.067(7) 0.012(5) 0.029(5) 0.008(5)
C26 0.047(6) 0.067(6) 0.067(7) 0.014(5) 0.030(5) 0.008(5)
C27 0.047(5) 0.069(6) 0.068(6) 0.015(5) 0.029(5) 0.007(5)
C28 0.047(5) 0.069(5) 0.067(6) 0.015(4) 0.028(5) 0.007(4)
O1W 0.23(8) 0.09(4) 0.03(3) -0.02(2) 0.01(4) -0.08(4)
N1_1 0.116(8) 0.085(8) 0.130(8) -0.012(7) 0.070(7) -0.003(7)
N2_1 0.115(9) 0.082(8) 0.132(7) -0.010(7) 0.072(7) -0.006(7)
C1_1 0.116(9) 0.086(9) 0.129(8) -0.013(8) 0.069(7) -0.003(7)
C2_1 0.116(9) 0.087(9) 0.129(8) -0.013(8) 0.068(8) -0.003(7)
C3_1 0.117(9) 0.087(9) 0.131(8) -0.014(8) 0.066(7) -0.002(7)
C4_1 0.117(9) 0.087(8) 0.132(7) -0.013(8) 0.066(7) -0.002(7)
C5_1 0.116(8) 0.085(8) 0.131(7) -0.013(7) 0.068(7) -0.003(6)
C6_1 0.115(8) 0.083(8) 0.133(7) -0.011(7) 0.070(7) -0.004(6)
C7_1 0.115(9) 0.082(8) 0.134(8) -0.010(8) 0.070(7) -0.004(7)
C8_1 0.115(9) 0.080(9) 0.134(8) -0.009(8) 0.071(7) -0.005(7)
C9_1 0.115(9) 0.079(9) 0.134(8) -0.010(8) 0.071(8) -0.005(7)
C10_1 0.115(9) 0.080(9) 0.132(8) -0.009(8) 0.072(7) -0.006(7)
N1_2 0.099(8) 0.081(8) 0.110(7) -0.013(7) 0.073(7) -0.022(7)
N2_2 0.112(9) 0.082(8) 0.117(8) -0.013(7) 0.065(7) -0.029(7)
C1_2 0.099(9) 0.081(8) 0.110(8) -0.013(7) 0.071(7) -0.020(7)
C2_2 0.098(9) 0.080(8) 0.109(8) -0.014(7) 0.072(7) -0.022(7)
C3_2 0.100(9) 0.081(8) 0.110(8) -0.013(7) 0.071(7) -0.023(7)
C4_2 0.103(9) 0.081(8) 0.109(8) -0.014(7) 0.071(7) -0.023(7)
C5_2 0.104(8) 0.081(7) 0.111(7) -0.013(6) 0.070(7) -0.025(6)
C6_2 0.110(8) 0.083(7) 0.115(7) -0.014(6) 0.066(7) -0.026(6)
C7_2 0.113(9) 0.085(8) 0.116(7) -0.015(7) 0.063(7) -0.025(7)
C8_2 0.115(9) 0.086(8) 0.117(8) -0.015(7) 0.062(8) -0.026(7)
C9_2 0.115(9) 0.085(8) 0.119(8) -0.015(7) 0.061(8) -0.027(7)
C10_2 0.114(9) 0.083(8) 0.119(8) -0.014(7) 0.062(8) -0.029(7)
N1_3 0.069(8) 0.090(8) 0.137(8) 0.045(6) 0.049(7) 0.011(7)
N2_3 0.058(8) 0.087(8) 0.138(8) 0.044(6) 0.053(7) 0.011(7)
C1_3 0.070(8) 0.091(8) 0.137(8) 0.044(7) 0.048(8) 0.012(7)
C2_3 0.071(8) 0.092(8) 0.138(8) 0.042(7) 0.048(8) 0.012(7)
C3_3 0.071(8) 0.092(8) 0.139(8) 0.042(7) 0.049(8) 0.012(7)
C4_3 0.069(8) 0.092(8) 0.139(7) 0.041(7) 0.051(8) 0.012(7)
C5_3 0.066(7) 0.090(7) 0.138(7) 0.043(6) 0.051(7) 0.011(6)
C6_3 0.061(7) 0.088(7) 0.139(7) 0.043(6) 0.053(7) 0.011(6)
C7_3 0.060(8) 0.088(8) 0.141(8) 0.042(7) 0.053(7) 0.010(7)
C8_3 0.061(8) 0.089(8) 0.141(8) 0.044(7) 0.051(8) 0.009(7)
C9_3 0.061(8) 0.087(8) 0.140(8) 0.046(7) 0.050(8) 0.009(7)
C10_3 0.059(8) 0.087(8) 0.139(8) 0.046(7) 0.052(8) 0.010(7)
N1_4 0.063(7) 0.090(8) 0.127(8) 0.025(7) 0.035(6) 0.011(7)
N2_4 0.067(7) 0.088(8) 0.128(8) 0.026(7) 0.033(7) 0.018(7)
C1_4 0.064(7) 0.090(9) 0.127(8) 0.026(8) 0.035(7) 0.011(7)
C2_4 0.065(7) 0.090(9) 0.128(9) 0.026(8) 0.034(7) 0.013(7)
C3_4 0.064(7) 0.090(9) 0.128(9) 0.026(8) 0.034(7) 0.014(7)
C4_4 0.063(7) 0.090(8) 0.128(8) 0.026(7) 0.034(7) 0.014(7)
C5_4 0.064(7) 0.089(8) 0.128(8) 0.025(7) 0.034(6) 0.014(6)
C6_4 0.067(7) 0.089(8) 0.129(8) 0.024(7) 0.032(6) 0.017(6)
C7_4 0.068(7) 0.089(8) 0.129(8) 0.023(7) 0.031(7) 0.017(7)
C8_4 0.069(8) 0.088(9) 0.129(8) 0.023(8) 0.031(7) 0.018(7)
C9_4 0.069(8) 0.088(9) 0.129(9) 0.023(8) 0.031(7) 0.018(7)
C10_4 0.068(7) 0.088(9) 0.128(9) 0.024(8) 0.032(7) 0.019(7)
N1_5 0.057(7) 0.094(8) 0.053(7) -0.021(6) 0.029(5) -0.014(6)
N2_5 0.062(7) 0.095(8) 0.053(7) -0.015(6) 0.020(6) -0.012(6)
C1_5 0.055(7) 0.093(8) 0.052(7) -0.019(6) 0.032(6) -0.015(7)
C2_5 0.058(7) 0.093(8) 0.056(7) -0.019(6) 0.030(6) -0.012(7)
C3_5 0.062(7) 0.095(8) 0.057(7) -0.020(6) 0.031(6) -0.011(7)
C4_5 0.063(7) 0.094(8) 0.056(7) -0.021(6) 0.029(6) -0.012(6)
C5_5 0.062(6) 0.094(7) 0.054(6) -0.021(6) 0.026(5) -0.012(6)
C6_5 0.064(6) 0.095(8) 0.054(6) -0.018(6) 0.021(5) -0.012(6)
C7_5 0.066(7) 0.097(8) 0.056(7) -0.019(6) 0.019(6) -0.011(7)
C8_5 0.068(7) 0.098(8) 0.057(7) -0.018(6) 0.017(6) -0.011(7)
C9_5 0.066(7) 0.098(9) 0.056(7) -0.016(7) 0.017(6) -0.011(7)
C10_5 0.064(7) 0.096(8) 0.055(7) -0.015(6) 0.018(6) -0.012(7)
N1_6 0.050(7) 0.070(7) 0.052(6) -0.006(5) 0.031(6) -0.006(6)
N2_6 0.051(7) 0.063(6) 0.051(6) -0.007(5) 0.025(6) 0.003(6)
C1_6 0.054(7) 0.071(7) 0.052(6) -0.005(6) 0.029(6) -0.008(7)
C2_6 0.056(7) 0.072(7) 0.054(6) -0.003(6) 0.027(6) -0.008(7)
C3_6 0.057(7) 0.072(7) 0.057(6) -0.003(6) 0.023(6) -0.008(7)
C4_6 0.054(7) 0.069(7) 0.056(6) -0.004(5) 0.023(6) -0.006(6)
C5_6 0.050(6) 0.067(6) 0.054(5) -0.007(5) 0.027(5) -0.003(6)
C6_6 0.050(6) 0.065(6) 0.053(5) -0.007(5) 0.026(5) 0.000(6)
C7_6 0.049(7) 0.065(7) 0.054(6) -0.008(5) 0.028(6) 0.001(6)
C8_6 0.052(7) 0.064(7) 0.053(6) -0.008(6) 0.025(6) 0.003(7)
C9_6 0.052(7) 0.064(7) 0.050(6) -0.008(6) 0.025(6) 0.004(7)
C10_6 0.050(7) 0.062(7) 0.051(6) -0.007(5) 0.024(6) 0.004(6)
N1_7 0.054(7) 0.119(9) 0.115(8) 0.024(7) 0.039(6) 0.021(6)
N2_7 0.048(7) 0.112(9) 0.114(7) 0.026(7) 0.043(6) 0.015(7)
C1_7 0.055(7) 0.121(9) 0.115(8) 0.021(8) 0.039(7) 0.021(7)
C2_7 0.056(7) 0.122(9) 0.116(8) 0.020(8) 0.038(7) 0.022(7)
C3_7 0.057(7) 0.122(9) 0.116(8) 0.019(8) 0.037(7) 0.022(7)
C4_7 0.056(7) 0.120(9) 0.116(7) 0.020(7) 0.036(6) 0.022(7)
C5_7 0.054(6) 0.118(9) 0.114(7) 0.023(7) 0.039(6) 0.020(6)
C6_7 0.051(6) 0.114(8) 0.114(7) 0.026(7) 0.041(6) 0.016(6)
C7_7 0.049(7) 0.113(9) 0.114(8) 0.027(7) 0.042(6) 0.014(6)
C8_7 0.047(7) 0.112(9) 0.115(8) 0.028(8) 0.044(6) 0.013(7)
C9_7 0.047(7) 0.111(9) 0.115(8) 0.027(8) 0.044(7) 0.013(7)
C10_7 0.049(7) 0.111(9) 0.115(8) 0.026(7) 0.043(6) 0.015(7)
N1_8 0.083(8) 0.086(7) 0.099(7) 0.022(6) 0.052(7) 0.007(7)
N2_8 0.089(8) 0.090(7) 0.094(7) 0.023(6) 0.053(7) 0.006(7)
C1_8 0.085(8) 0.085(8) 0.101(7) 0.022(6) 0.050(7) 0.009(7)
C2_8 0.085(8) 0.085(8) 0.101(8) 0.022(7) 0.050(7) 0.008(7)
C3_8 0.086(8) 0.087(8) 0.100(7) 0.022(7) 0.051(7) 0.009(7)
C4_8 0.088(8) 0.086(7) 0.099(7) 0.023(6) 0.051(7) 0.008(7)
C5_8 0.088(7) 0.087(7) 0.098(7) 0.023(6) 0.052(7) 0.008(6)
C6_8 0.092(7) 0.089(7) 0.095(7) 0.024(6) 0.051(7) 0.005(7)
C7_8 0.096(8) 0.090(8) 0.095(7) 0.024(6) 0.047(7) 0.004(7)
C8_8 0.097(8) 0.091(8) 0.095(7) 0.024(7) 0.047(7) 0.003(8)
C9_8 0.095(9) 0.091(8) 0.095(8) 0.022(7) 0.049(7) 0.004(7)
C10_8 0.091(8) 0.090(8) 0.094(7) 0.022(7) 0.052(7) 0.005(7)
P1_9 0.124(13) 0.177(14) 0.116(8) -0.060(11) 0.036(9) -0.006(9)
F1_9 0.19(2) 0.095(17) 0.113(9) -0.021(11) 0.014(13) 0.005(15)
F2_9 0.12(2) 0.22(3) 0.106(9) 0.018(12) 0.008(12) -0.006(16)
F3_9 0.22(2) 0.25(2) 0.108(18) 0.00(2) 0.033(19) -0.089(19)
F4_9 0.108(19) 0.29(3) 0.15(2) 0.02(2) 0.010(16) -0.023(17)
F5_9 0.18(3) 0.197(18) 0.17(2) 0.033(18) 0.05(2) 0.067(16)
F6_9 0.24(3) 0.197(19) 0.097(17) -0.044(16) -0.02(2) 0.074(17)
P1_10 0.153(13) 0.156(12) 0.069(7) 0.037(7) 0.051(8) 0.046(8)
F1_10 0.22(2) 0.17(2) 0.102(11) -0.010(13) 0.076(13) -0.006(15)
F2_10 0.18(2) 0.162(18) 0.082(10) 0.043(11) 0.007(12) 0.022(14)
F3_10 0.25(3) 0.145(17) 0.126(17) -0.009(13) 0.128(19) -0.007(15)
F4_10 0.16(2) 0.160(18) 0.131(16) 0.026(14) 0.085(16) 0.029(13)
F5_10 0.123(16) 0.184(19) 0.113(17) 0.011(13) 0.051(13) 0.046(14)
F6_10 0.23(2) 0.23(2) 0.138(19) 0.087(15) 0.112(16) 0.133(19)
P1_11 0.074(8) 0.201(14) 0.102(10) -0.004(8) 0.024(8) 0.000(10)
F1_11 0.22(3) 0.27(2) 0.157(18) -0.060(17) 0.04(2) 0.03(2)
F2_11 0.18(2) 0.151(17) 0.164(17) -0.029(13) 0.080(18) -0.033(16)
F3_11 0.116(18) 0.217(19) 0.166(18) 0.049(15) 0.056(17) 0.010(17)
F4_11 0.127(18) 0.172(18) 0.163(18) 0.020(13) 0.051(16) 0.020(17)
F5_11 0.105(12) 0.11(2) 0.28(3) 0.006(15) 0.072(16) -0.016(13)
F6_11 0.099(12) 0.25(3) 0.20(3) 0.043(18) 0.069(16) 0.002(15)
P1_12 0.172(16) 0.26(2) 0.140(14) -0.096(13) 0.029(12) 0.084(14)
F1_12 0.18(2) 0.37(3) 0.22(3) -0.06(3) -0.023(19) 0.04(2)
F2_12 0.29(2) 0.24(3) 0.23(3) -0.11(2) 0.15(2) -0.01(2)
F3_12 0.15(2) 0.45(4) 0.17(2) -0.08(2) 0.054(19) 0.09(2)
F4_12 0.33(4) 0.34(4) 0.17(2) -0.12(2) 0.10(2) 0.07(3)
F5_12 0.11(2) 0.27(2) 0.28(3) 0.00(2) 0.08(2) 0.041(17)
F6_12 0.35(4) 0.33(3) 0.35(4) 0.06(3) 0.20(3) 0.17(2)
O1_13 0.043(7) 0.041(8) 0.040(7) -0.001(4) 0.017(5) -0.001(4)
C1_13 0.044(7) 0.044(8) 0.045(8) 0.000(5) 0.019(5) -0.001(4)
C2_13 0.044(7) 0.043(7) 0.042(7) 0.000(4) 0.018(4) -0.001(4)
C3_13 0.044(9) 0.043(8) 0.044(8) -0.001(5) 0.020(5) 0.000(5)
O1_14 0.114(10) 0.114(10) 0.113(10) -0.002(5) 0.050(6) -0.001(4)
C1_14 0.116(10) 0.115(10) 0.115(11) 0.000(5) 0.052(6) -0.001(4)
C2_14 0.115(10) 0.115(10) 0.115(10) 0.000(4) 0.051(5) 0.000(4)
C3_14 0.117(11) 0.117(11) 0.117(12) -0.001(5) 0.052(6) 0.002(5)
O1_15 0.112(10) 0.112(10) 0.113(10) -0.002(4) 0.051(6) 0.000(4)
C1_15 0.112(11) 0.112(10) 0.112(10) 0.001(4) 0.051(6) 0.000(4)
C2_15 0.111(10) 0.111(10) 0.112(10) 0.000(4) 0.050(5) 0.000(4)
C3_15 0.106(12) 0.105(12) 0.109(11) 0.000(4) 0.047(7) 0.001(5)

loop_
_atom_type_symbol
_atom_type_description
_atom_type_scat_dispersion_real
_atom_type_scat_dispersion_imag
_atom_type_scat_source
C C 0.0181 0.0091 'International Tables Vol C Tables 4.2.6.8 and 6.1.1.4'
H H 0.0000 0.0000 'International Tables Vol C Tables 4.2.6.8 and 6.1.1.4'
N N 0.0311 0.0180 'International Tables Vol C Tables 4.2.6.8 and 6.1.1.4'
F F 0.0727 0.0534 'International Tables Vol C Tables 4.2.6.8 and 6.1.1.4'
P P 0.2955 0.4335 'International Tables Vol C Tables 4.2.6.8 and 6.1.1.4'
Ru Ru 0.0552 3.2960 'International Tables Vol C Tables 4.2.6.8 and 6.1.1.4'
O O 0.0492 0.0322 'International Tables Vol C Tables 4.2.6.8 and 6.1.1.4'

loop_
_geom_angle_atom_site_label_1
_geom_angle_atom_site_label_2
_geom_angle_atom_site_label_3
_geom_angle
N2_2 Ru1 N1_1 178.6(7)
N2_2 Ru1 N1_2 81.7(7)
N1_1 Ru1 N1_2 97.1(6)
N2_2 Ru1 N2_1 99.7(7)
N1_1 Ru1 N2_1 79.7(7)
N1_2 Ru1 N2_1 96.1(6)
N2_2 Ru1 N2 86.6(10)
N1_1 Ru1 N2 94.1(10)
N1_2 Ru1 N2 93.7(9)
N2_1 Ru1 N2 169.0(9)
N2_2 Ru1 N1 96.3(8)
N1_1 Ru1 N1 85.0(8)
N1_2 Ru1 N1 172.0(8)
N2_1 Ru1 N1 91.9(8)
N2 Ru1 N1 78.4(10)
N2_4 Ru2 N1_3 173.5(6)
N2_4 Ru2 N2_3 93.5(6)
N1_3 Ru2 N2_3 80.0(7)
N2_4 Ru2 N1_4 82.6(7)
N1_3 Ru2 N1_4 97.3(6)
N2_3 Ru2 N1_4 99.6(6)
N2_4 Ru2 N4 91.6(9)
N1_3 Ru2 N4 89.8(9)
N2_3 Ru2 N4 91.8(8)
N1_4 Ru2 N4 167.5(8)
N2_4 Ru2 N3 90.0(9)
N1_3 Ru2 N3 96.5(9)
N2_3 Ru2 N3 174.0(9)
N1_4 Ru2 N3 85.6(8)
N4 Ru2 N3 83.3(11)
N2_5 Ru3 N1_5 78.8(5)
N2_5 Ru3 N1_6 95.8(5)
N1_5 Ru3 N1_6 100.9(5)
N2_5 Ru3 N2_6 174.2(5)
N1_5 Ru3 N2_6 98.2(5)
N1_6 Ru3 N2_6 79.8(5)
N2_5 Ru3 N5 92.2(8)
N1_5 Ru3 N5 88.1(8)
N1_6 Ru3 N5 168.9(7)
N2_6 Ru3 N5 92.6(7)
N2_5 Ru3 N6 93.3(8)
N1_5 Ru3 N6 168.7(8)
N1_6 Ru3 N6 87.9(7)
N2_6 Ru3 N6 90.4(7)
N5 Ru3 N6 84.1(9)
N1_8 Ru4 N2_7 98.7(6)
N1_8 Ru4 N2_8 83.9(6)
N2_7 Ru4 N2_8 97.3(6)
N1_8 Ru4 N8 91.9(8)
N2_7 Ru4 N8 167.4(8)
N2_8 Ru4 N8 90.6(8)
N1_8 Ru4 N7 170.7(8)
N2_7 Ru4 N7 90.6(8)
N2_8 Ru4 N7 95.2(8)
N8 Ru4 N7 78.9(10)
N1_8 Ru4 N1_7 95.5(6)
N2_7 Ru4 N1_7 80.9(6)
N2_8 Ru4 N1_7 178.0(6)
N8 Ru4 N1_7 91.3(8)
N7 Ru4 N1_7 85.7(8)
C8 N1 C14 101(2)
C8 N1 Ru1 111.2(19)
C14 N1 Ru1 148(2)
C7 N2 C1 100(2)
C7 N2 Ru1 116(2)
C1 N2 Ru1 144(2)
C6 N3 C7 104(2)
C6 N3 Ru2 149(3)
C7 N3 Ru2 103.1(18)
C8 N4 C9 104(2)
C8 N4 Ru2 109(2)
C9 N4 Ru2 140(2)
C21 N5 C20 103(2)
C21 N5 Ru3 107.1(18)
C20 N5 Ru3 150(2)
C23 N6 C22 100(2)
C23 N6 Ru3 154(2)
C22 N6 Ru3 105.3(17)
C22 N7 C28 98(2)
C22 N7 Ru4 112.1(19)
C28 N7 Ru4 148(2)
C21 N8 C15 96.0(19)
C21 N8 Ru4 116.9(18)
C15 N8 Ru4 146.6(18)
C2 C1 C6 119(3)
C2 C1 N2 134(3)
C6 C1 N2 105.5(16)
C3 C2 C1 123(4)
C2 C3 C4 117(3)
C5 C4 C3 119(3)
C6 C5 C4 117(3)
N3 C6 C5 131(3)
N3 C6 C1 109.6(18)
C5 C6 C1 119(3)
N2 C7 N3 120(2)
N2 C7 C8 118(3)
N3 C7 C8 120(3)
N4 C8 N1 122(2)
N4 C8 C7 121(3)
N1 C8 C7 116(2)
C10 C9 N4 136(3)
C10 C9 C14 122(3)
N4 C9 C14 101.5(17)
C9 C10 C11 118(3)
C12 C11 C10 122(3)
C12 C11 C17 121(3)
C10 C11 C17 118(3)
C11 C12 C13 123(3)
C14 C13 C12 112(3)
N1 C14 C13 125(3)
N1 C14 C9 108.4(17)
C13 C14 C9 119(3)
C20 C15 C16 123(2)
C20 C15 N8 109.2(13)
C16 C15 N8 127(3)
C17 C16 C15 112(3)
C16 C17 C18 122(3)
C16 C17 C11 116(3)
C18 C17 C11 122(3)
C19 C18 C17 122(3)
C20 C19 C18 118(3)
C19 C20 N5 130(3)
C19 C20 C15 121(3)
N5 C20 C15 109.2(15)
N8 C21 N5 122(2)
N8 C21 C22 112(2)
N5 C21 C22 124(2)
N7 C22 N6 120(2)
N7 C22 C21 120(2)
N6 C22 C21 119(2)
N6 C23 C28 113.2(17)
N6 C23 C24 126(3)
C28 C23 C24 120(2)
C25 C24 C23 119(3)
C26 C25 C24 121(3)
C25 C26 C27 124(3)
C26 C27 C28 112(3)
C23 C28 N7 108.2(15)
C23 C28 C27 122(2)
N7 C28 C27 130(3)
C1_1 N1_1 C5_1 119.2
C1_1 N1_1 Ru1 127.2(6)
C5_1 N1_1 Ru1 112.4(6)
C10_1 N2_1 C6_1 118.9
C10_1 N2_1 Ru1 127.4(6)
C6_1 N2_1 Ru1 112.9(6)
N1_1 C1_1 C2_1 122.4
C1_1 C2_1 C3_1 119.0
C2_1 C3_1 C4_1 119.0
C5_1 C4_1 C3_1 119.5
N1_1 C5_1 C4_1 120.9
N1_1 C5_1 C6_1 117.2
C4_1 C5_1 C6_1 121.9
N2_1 C6_1 C7_1 121.3
N2_1 C6_1 C5_1 115.9
C7_1 C6_1 C5_1 122.8
C6_1 C7_1 C8_1 119.6
C9_1 C8_1 C7_1 119.3
C8_1 C9_1 C10_1 118.2
N2_1 C10_1 C9_1 122.8
C1_2 N1_2 C5_2 119.2
C1_2 N1_2 Ru1 129.3(5)
C5_2 N1_2 Ru1 111.4(5)
C10_2 N2_2 C6_2 118.8
C10_2 N2_2 Ru1 127.5(5)
C6_2 N2_2 Ru1 113.3(5)
N1_2 C1_2 C2_2 122.4
C1_2 C2_2 C3_2 119.0
C2_2 C3_2 C4_2 119.0
C5_2 C4_2 C3_2 119.5
N1_2 C5_2 C4_2 120.9
N1_2 C5_2 C6_2 117.2
C4_2 C5_2 C6_2 121.9
N2_2 C6_2 C7_2 121.3
N2_2 C6_2 C5_2 115.9
C7_2 C6_2 C5_2 122.8
C6_2 C7_2 C8_2 119.6
C9_2 C8_2 C7_2 119.3
C8_2 C9_2 C10_2 118.2
N2_2 C10_2 C9_2 122.8
C1_3 N1_3 C5_3 119.2
C1_3 N1_3 Ru2 127.4(5)
C5_3 N1_3 Ru2 112.6(5)
C10_3 N2_3 C6_3 118.9
C10_3 N2_3 Ru2 127.5(5)
C6_3 N2_3 Ru2 113.2(5)
N1_3 C1_3 C2_3 122.4
C1_3 C2_3 C3_3 119.0
C2_3 C3_3 C4_3 119.0
C5_3 C4_3 C3_3 119.4
N1_3 C5_3 C4_3 121.0
N1_3 C5_3 C6_3 117.2
C4_3 C5_3 C6_3 121.8
N2_3 C6_3 C7_3 121.3
N2_3 C6_3 C5_3 115.9
C7_3 C6_3 C5_3 122.8
C6_3 C7_3 C8_3 119.6
C9_3 C8_3 C7_3 119.3
C8_3 C9_3 C10_3 118.2
N2_3 C10_3 C9_3 122.7
C1_4 N1_4 C5_4 119.3
C1_4 N1_4 Ru2 130.9(5)
C5_4 N1_4 Ru2 109.4(5)
C10_4 N2_4 C6_4 118.9
C10_4 N2_4 Ru2 126.6(5)
C6_4 N2_4 Ru2 114.4(5)
N1_4 C1_4 C2_4 122.4
C1_4 C2_4 C3_4 119.0
C2_4 C3_4 C4_4 119.0
C5_4 C4_4 C3_4 119.4
N1_4 C5_4 C4_4 120.9
N1_4 C5_4 C6_4 117.2
C4_4 C5_4 C6_4 121.9
N2_4 C6_4 C7_4 121.3
N2_4 C6_4 C5_4 115.9
C7_4 C6_4 C5_4 122.8
C6_4 C7_4 C8_4 119.6
C9_4 C8_4 C7_4 119.3
C8_4 C9_4 C10_4 118.2
N2_4 C10_4 C9_4 122.8
C1_5 N1_5 C5_5 119.2
C1_5 N1_5 Ru3 127.9(4)
C5_5 N1_5 Ru3 112.9(4)
C10_5 N2_5 C6_5 118.9
C10_5 N2_5 Ru3 126.0(4)
C6_5 N2_5 Ru3 115.0(4)
N1_5 C1_5 C2_5 122.4
C1_5 C2_5 C3_5 119.0
C2_5 C3_5 C4_5 119.0
C5_5 C4_5 C3_5 119.4
N1_5 C5_5 C4_5 120.9
N1_5 C5_5 C6_5 117.2
C4_5 C5_5 C6_5 121.8
N2_5 C6_5 C7_5 121.3
N2_5 C6_5 C5_5 115.9
C7_5 C6_5 C5_5 122.8
C6_5 C7_5 C8_5 119.6
C9_5 C8_5 C7_5 119.3
C8_5 C9_5 C10_5 118.2
N2_5 C10_5 C9_5 122.8
C1_6 N1_6 C5_6 119.2
C1_6 N1_6 Ru3 127.9(4)
C5_6 N1_6 Ru3 112.4(4)
C10_6 N2_6 C6_6 118.9
C10_6 N2_6 Ru3 127.2(4)
C6_6 N2_6 Ru3 113.1(4)
N1_6 C1_6 C2_6 122.4
C1_6 C2_6 C3_6 118.9
C2_6 C3_6 C4_6 119.0
C5_6 C4_6 C3_6 119.5
N1_6 C5_6 C4_6 120.9
N1_6 C5_6 C6_6 117.2
C4_6 C5_6 C6_6 121.9
N2_6 C6_6 C7_6 121.3
N2_6 C6_6 C5_6 115.9
C7_6 C6_6 C5_6 122.8
C6_6 C7_6 C8_6 119.6
C9_6 C8_6 C7_6 119.3
C8_6 C9_6 C10_6 118.2
N2_6 C10_6 C9_6 122.8
C1_7 N1_7 C5_7 119.2
C1_7 N1_7 Ru4 129.6(5)
C5_7 N1_7 Ru4 110.5(5)
C10_7 N2_7 C6_7 118.9
C10_7 N2_7 Ru4 126.1(5)
C6_7 N2_7 Ru4 114.7(5)
N1_7 C1_7 C2_7 122.4
C1_7 C2_7 C3_7 119.0
C2_7 C3_7 C4_7 119.0
C5_7 C4_7 C3_7 119.5
N1_7 C5_7 C4_7 120.9
N1_7 C5_7 C6_7 117.2
C4_7 C5_7 C6_7 121.9
N2_7 C6_7 C7_7 121.3
N2_7 C6_7 C5_7 115.9
C7_7 C6_7 C5_7 122.8
C6_7 C7_7 C8_7 119.6
C9_7 C8_7 C7_7 119.3
C8_7 C9_7 C10_7 118.2
N2_7 C10_7 C9_7 122.8
C1_8 N1_8 C5_8 119.3
C1_8 N1_8 Ru4 129.6(5)
C5_8 N1_8 Ru4 111.0(5)
C6_8 N2_8 C10_8 118.8
C6_8 N2_8 Ru4 111.5(5)
C10_8 N2_8 Ru4 129.4(5)
N1_8 C1_8 C2_8 122.4
C1_8 C2_8 C3_8 118.9
C2_8 C3_8 C4_8 119.0
C5_8 C4_8 C3_8 119.5
N1_8 C5_8 C4_8 120.9
N1_8 C5_8 C6_8 117.2
C4_8 C5_8 C6_8 121.9
N2_8 C6_8 C7_8 121.3
N2_8 C6_8 C5_8 115.9
C7_8 C6_8 C5_8 122.8
C6_8 C7_8 C8_8 119.6
C9_8 C8_8 C7_8 119.3
C8_8 C9_8 C10_8 118.2
N2_8 C10_8 C9_8 122.7
F6_9 P1_9 F3_9 90.3(16)
F6_9 P1_9 F2_9 87.8(13)
F3_9 P1_9 F2_9 94.8(14)
F6_9 P1_9 F5_9 177.6(15)
F3_9 P1_9 F5_9 89.5(15)
F2_9 P1_9 F5_9 89.9(14)
F6_9 P1_9 F4_9 91.6(16)
F3_9 P1_9 F4_9 176.9(16)
F2_9 P1_9 F4_9 82.8(13)
F5_9 P1_9 F4_9 88.6(14)
F6_9 P1_9 F1_9 96.7(14)
F3_9 P1_9 F1_9 88.0(14)
F2_9 P1_9 F1_9 174.7(15)
F5_9 P1_9 F1_9 85.6(12)
F4_9 P1_9 F1_9 94.2(13)
F6_10 P1_10 F3_10 90.9(13)
F6_10 P1_10 F2_10 88.6(14)
F3_10 P1_10 F2_10 93.1(12)
F6_10 P1_10 F5_10 177.1(17)
F3_10 P1_10 F5_10 91.3(14)
F2_10 P1_10 F5_10 89.4(13)
F6_10 P1_10 F4_10 90.2(14)
F3_10 P1_10 F4_10 177.0(14)
F2_10 P1_10 F4_10 84.1(12)
F5_10 P1_10 F4_10 87.5(12)
F6_10 P1_10 F1_10 95.6(14)
F3_10 P1_10 F1_10 90.4(13)
F2_10 P1_10 F1_10 174.5(14)
F5_10 P1_10 F1_10 86.3(13)
F4_10 P1_10 F1_10 92.2(12)
F6_11 P1_11 F2_11 89.6(14)
F6_11 P1_11 F3_11 92.3(14)
F2_11 P1_11 F3_11 92.3(14)
F6_11 P1_11 F5_11 178.1(16)
F2_11 P1_11 F5_11 91.6(13)
F3_11 P1_11 F5_11 89.0(13)
F6_11 P1_11 F4_11 90.7(14)
F2_11 P1_11 F4_11 85.3(12)
F3_11 P1_11 F4_11 176.1(15)
F5_11 P1_11 F4_11 88.0(13)
F6_11 P1_11 F1_11 93.2(15)
F2_11 P1_11 F1_11 176.9(17)
F3_11 P1_11 F1_11 88.9(13)
F5_11 P1_11 F1_11 85.6(14)
F4_11 P1_11 F1_11 93.4(14)
F6_12 P1_12 F2_12 89.7(17)
F6_12 P1_12 F3_12 92.0(16)
F2_12 P1_12 F3_12 95.4(15)
F6_12 P1_12 F5_12 180(2)
F2_12 P1_12 F5_12 89.9(15)
F3_12 P1_12 F5_12 88.2(15)
F6_12 P1_12 F4_12 91.3(16)
F2_12 P1_12 F4_12 83.9(14)
F3_12 P1_12 F4_12 176.7(18)
F5_12 P1_12 F4_12 88.6(14)
F6_12 P1_12 F1_12 94.7(17)
F2_12 P1_12 F1_12 174.6(17)
F3_12 P1_12 F1_12 87.6(15)
F5_12 P1_12 F1_12 85.7(15)
F4_12 P1_12 F1_12 92.9(14)
O1_13 C2_13 C1_13 130(3)
O1_13 C2_13 C3_13 116(3)
C1_13 C2_13 C3_13 114(3)
O1_14 C2_14 C1_14 130(3)
O1_14 C2_14 C3_14 116(3)
C1_14 C2_14 C3_14 114(3)
O1_15 C2_15 C1_15 130(3)
O1_15 C2_15 C3_15 116(3)
C1_15 C2_15 C3_15 114(3)

loop_
_geom_bond_atom_site_label_1
_geom_bond_atom_site_label_2
_geom_bond_distance
Ru1 N2_2 2.031(16)
Ru1 N1_1 2.064(18)
Ru1 N1_2 2.064(15)
Ru1 N2_1 2.081(18)
Ru1 N2 2.08(3)
Ru1 N1 2.20(3)
Ru2 N2_4 1.962(17)
Ru2 N1_3 2.057(18)
Ru2 N2_3 2.070(14)
Ru2 N1_4 2.086(16)
Ru2 N4 2.16(3)
Ru2 N3 2.24(3)
Ru3 N2_5 2.038(13)
Ru3 N1_5 2.073(13)
Ru3 N1_6 2.079(12)
Ru3 N2_6 2.086(11)
Ru3 N5 2.16(2)
Ru3 N6 2.20(3)
Ru4 N1_8 2.018(14)
Ru4 N2_7 2.022(14)
Ru4 N2_8 2.034(15)
Ru4 N8 2.05(2)
Ru4 N7 2.08(2)
Ru4 N1_7 2.118(17)
N1 C8 1.29(3)
N1 C14 1.35(3)
N2 C7 1.23(3)
N2 C1 1.47(3)
N3 C6 1.24(3)
N3 C7 1.39(4)
N4 C8 1.22(3)
N4 C9 1.38(3)
N5 C21 1.33(3)
N5 C20 1.36(3)
N6 C23 1.30(3)
N6 C22 1.41(3)
N7 C22 1.29(3)
N7 C28 1.46(3)
N8 C21 1.31(3)
N8 C15 1.52(3)
C1 C2 1.40(4)
C1 C6 1.45(4)
C2 C3 1.21(4)
C3 C4 1.49(4)
C4 C5 1.42(4)
C5 C6 1.35(4)
C7 C8 1.57(3)
C9 C10 1.30(3)
C9 C14 1.45(4)
C10 C11 1.43(4)
C11 C12 1.30(4)
C11 C17 1.57(3)
C12 C13 1.48(4)
C13 C14 1.42(4)
C15 C20 1.36(4)
C15 C16 1.46(3)
C16 C17 1.33(4)
C17 C18 1.40(4)
C18 C19 1.36(4)
C19 C20 1.30(3)
C21 C22 1.49(3)
C23 C28 1.36(4)
C23 C24 1.43(3)
C24 C25 1.38(4)
C25 C26 1.31(4)
C26 C27 1.47(4)
C27 C28 1.48(3)
N1_1 C1_1 1.324(7)
N1_1 C5_1 1.332(7)
N2_1 C10_1 1.324(7)
N2_1 C6_1 1.324(7)
C1_1 C2_1 1.359(7)
C2_1 C3_1 1.360(7)
C3_1 C4_1 1.369(7)
C4_1 C5_1 1.368(7)
C5_1 C6_1 1.468(7)
C6_1 C7_1 1.360(7)
C7_1 C8_1 1.365(7)
C8_1 C9_1 1.356(7)
C9_1 C10_1 1.364(7)
N1_2 C1_2 1.334(6)
N1_2 C5_2 1.342(6)
N2_2 C10_2 1.334(6)
N2_2 C6_2 1.334(6)
C1_2 C2_2 1.370(6)
C2_2 C3_2 1.371(6)
C3_2 C4_2 1.380(6)
C4_2 C5_2 1.379(6)
C5_2 C6_2 1.480(7)
C6_2 C7_2 1.371(6)
C7_2 C8_2 1.376(6)
C8_2 C9_2 1.367(6)
C9_2 C10_2 1.375(6)
N1_3 C1_3 1.322(6)
N1_3 C5_3 1.330(6)
N2_3 C10_3 1.322(6)
N2_3 C6_3 1.323(6)
C1_3 C2_3 1.357(7)
C2_3 C3_3 1.358(6)
C3_3 C4_3 1.368(6)
C4_3 C5_3 1.367(6)
C5_3 C6_3 1.467(7)
C6_3 C7_3 1.358(7)
C7_3 C8_3 1.364(6)
C8_3 C9_3 1.354(7)
C9_3 C10_3 1.363(6)
N1_4 C1_4 1.332(6)
N1_4 C5_4 1.340(6)
N2_4 C10_4 1.332(6)
N2_4 C6_4 1.332(6)
C1_4 C2_4 1.368(6)
C2_4 C3_4 1.368(6)
C3_4 C4_4 1.378(6)
C4_4 C5_4 1.377(6)
C5_4 C6_4 1.477(7)
C6_4 C7_4 1.368(6)
C7_4 C8_4 1.373(7)
C8_4 C9_4 1.364(6)
C9_4 C10_4 1.372(6)
N1_5 C1_5 1.300(6)
N1_5 C5_5 1.307(6)
N2_5 C10_5 1.300(6)
N2_5 C6_5 1.301(6)
C1_5 C2_5 1.334(6)
C2_5 C3_5 1.335(6)
C3_5 C4_5 1.345(6)
C4_5 C5_5 1.344(6)
C5_5 C6_5 1.442(6)
C6_5 C7_5 1.335(6)
C7_5 C8_5 1.340(6)
C8_5 C9_5 1.331(6)
C9_5 C10_5 1.339(6)
N1_6 C1_6 1.331(5)
N1_6 C5_6 1.339(5)
N2_6 C10_6 1.331(5)
N2_6 C6_6 1.331(5)
C1_6 C2_6 1.366(5)
C2_6 C3_6 1.367(5)
C3_6 C4_6 1.377(5)
C4_6 C5_6 1.376(5)
C5_6 C6_6 1.476(5)
C6_6 C7_6 1.367(5)
C7_6 C8_6 1.373(5)
C8_6 C9_6 1.364(5)
C9_6 C10_6 1.371(5)
N1_7 C1_7 1.339(6)
N1_7 C5_7 1.346(6)
N2_7 C10_7 1.338(6)
N2_7 C6_7 1.339(6)
C1_7 C2_7 1.374(6)
C2_7 C3_7 1.375(7)
C3_7 C4_7 1.384(6)
C4_7 C5_7 1.383(6)
C5_7 C6_7 1.485(7)
C6_7 C7_7 1.375(6)
C7_7 C8_7 1.380(6)
C8_7 C9_7 1.371(6)
C9_7 C10_7 1.379(6)
N1_8 C1_8 1.350(6)
N1_8 C5_8 1.358(6)
N2_8 C6_8 1.350(6)
N2_8 C10_8 1.351(6)
C1_8 C2_8 1.387(6)
C2_8 C3_8 1.387(6)
C3_8 C4_8 1.397(6)
C4_8 C5_8 1.396(6)
C5_8 C6_8 1.498(7)
C6_8 C7_8 1.387(6)
C7_8 C8_8 1.393(6)
C8_8 C9_8 1.383(6)
C9_8 C10_8 1.391(6)
P1_9 F6_9 1.502(19)
P1_9 F3_9 1.533(19)
P1_9 F2_9 1.547(18)
P1_9 F5_9 1.585(18)
P1_9 F4_9 1.600(19)
P1_9 F1_9 1.662(18)
P1_10 F6_10 1.502(19)
P1_10 F3_10 1.537(18)
P1_10 F2_10 1.552(18)
P1_10 F5_10 1.591(18)
P1_10 F4_10 1.615(18)
P1_10 F1_10 1.647(18)
P1_11 F6_11 1.494(19)
P1_11 F2_11 1.541(18)
P1_11 F3_11 1.543(18)
P1_11 F5_11 1.578(18)
P1_11 F4_11 1.598(18)
P1_11 F1_11 1.665(18)
P1_12 F6_12 1.49(2)
P1_12 F2_12 1.54(2)
P1_12 F3_12 1.542(19)
P1_12 F5_12 1.584(19)
P1_12 F4_12 1.606(19)
P1_12 F1_12 1.67(2)
O1_13 C2_13 1.21(4)
C1_13 C2_13 1.43(4)
C2_13 C3_13 1.70(4)
O1_14 C2_14 1.21(4)
C1_14 C2_14 1.43(4)
C2_14 C3_14 1.70(4)
O1_15 C2_15 1.21(4)
C1_15 C2_15 1.43(4)
C2_15 C3_15 1.70(4)

loop_
_geom_torsion_atom_site_label_1
_geom_torsion_atom_site_label_2
_geom_torsion_atom_site_label_3
_geom_torsion_atom_site_label_4
_geom_torsion
N2_2 Ru1 N1 C8 -86(2)
N1_1 Ru1 N1 C8 94(2)
N1_2 Ru1 N1 C8 -11(8)
N2_1 Ru1 N1 C8 174(2)
N2 Ru1 N1 C8 -1(2)
N2_2 Ru1 N1 C14 91(5)
N1_1 Ru1 N1 C14 -89(5)
N1_2 Ru1 N1 C14 166(5)
N2_1 Ru1 N1 C14 -9(5)
N2 Ru1 N1 C14 176(5)
N2_2 Ru1 N2 C7 91(3)
N1_1 Ru1 N2 C7 -91(3)
N1_2 Ru1 N2 C7 172(3)
N2_1 Ru1 N2 C7 -35(7)
N1 Ru1 N2 C7 -7(3)
N2_2 Ru1 N2 C1 -91(4)
N1_1 Ru1 N2 C1 88(4)
N1_2 Ru1 N2 C1 -10(4)
N2_1 Ru1 N2 C1 143(4)
N1 Ru1 N2 C1 172(4)
N2_4 Ru2 N3 C6 -65(5)
N1_3 Ru2 N3 C6 115(5)
N2_3 Ru2 N3 C6 169(6)
N1_4 Ru2 N3 C6 18(5)
N4 Ru2 N3 C6 -156(5)
N2_4 Ru2 N3 C7 87(2)
N1_3 Ru2 N3 C7 -93(2)
N2_3 Ru2 N3 C7 -39(9)
N1_4 Ru2 N3 C7 170(2)
N4 Ru2 N3 C7 -4(2)
N2_4 Ru2 N4 C8 -77(2)
N1_3 Ru2 N4 C8 109(2)
N2_3 Ru2 N4 C8 -171(2)
N1_4 Ru2 N4 C8 -15(6)
N3 Ru2 N4 C8 13(2)
N2_4 Ru2 N4 C9 69(3)
N1_3 Ru2 N4 C9 -104(3)
N2_3 Ru2 N4 C9 -24(4)
N1_4 Ru2 N4 C9 131(4)
N3 Ru2 N4 C9 159(4)
N2_5 Ru3 N5 C21 96(2)
N1_5 Ru3 N5 C21 174(2)
N1_6 Ru3 N5 C21 -41(5)
N2_6 Ru3 N5 C21 -87(2)
N6 Ru3 N5 C21 3(2)
N2_5 Ru3 N5 C20 -77(4)
N1_5 Ru3 N5 C20 1(4)
N1_6 Ru3 N5 C20 146(4)
N2_6 Ru3 N5 C20 100(4)
N6 Ru3 N5 C20 -170(4)
N2_5 Ru3 N6 C23 70(5)
N1_5 Ru3 N6 C23 115(6)
N1_6 Ru3 N6 C23 -26(5)
N2_6 Ru3 N6 C23 -106(5)
N5 Ru3 N6 C23 162(5)
N2_5 Ru3 N6 C22 -91.8(19)
N1_5 Ru3 N6 C22 -47(5)
N1_6 Ru3 N6 C22 172.5(19)
N2_6 Ru3 N6 C22 92.7(19)
N5 Ru3 N6 C22 0.1(19)
N1_8 Ru4 N7 C22 -8(7)
N2_7 Ru4 N7 C22 171(2)
N2_8 Ru4 N7 C22 -92(2)
N8 Ru4 N7 C22 -2(2)
N1_7 Ru4 N7 C22 90(2)
N1_8 Ru4 N7 C28 -168(4)
N2_7 Ru4 N7 C28 10(4)
N2_8 Ru4 N7 C28 107(4)
N8 Ru4 N7 C28 -163(4)
N1_7 Ru4 N7 C28 -71(4)
N1_8 Ru4 N8 C21 179(2)
N2_7 Ru4 N8 C21 -34(5)
N2_8 Ru4 N8 C21 95(2)
N7 Ru4 N8 C21 0(2)
N1_7 Ru4 N8 C21 -86(2)
N1_8 Ru4 N8 C15 -12(4)
N2_7 Ru4 N8 C15 135(4)
N2_8 Ru4 N8 C15 -96(4)
N7 Ru4 N8 C15 169(4)
N1_7 Ru4 N8 C15 84(4)
C7 N2 C1 C2 169(4)
Ru1 N2 C1 C2 -10(7)
C7 N2 C1 C6 6(4)
Ru1 N2 C1 C6 -172(3)
C6 C1 C2 C3 -20(6)
N2 C1 C2 C3 180(4)
C1 C2 C3 C4 27(6)
C2 C3 C4 C5 -25(6)
C3 C4 C5 C6 15(5)
C7 N3 C6 C5 -177(4)
Ru2 N3 C6 C5 -25(8)
C7 N3 C6 C1 5(4)
Ru2 N3 C6 C1 157(4)
C4 C5 C6 N3 174(4)
C4 C5 C6 C1 -8(6)
C2 C1 C6 N3 -173(3)
N2 C1 C6 N3 -7(4)
C2 C1 C6 C5 9(6)
N2 C1 C6 C5 174(3)
C1 N2 C7 N3 -4(5)
Ru1 N2 C7 N3 175(2)
C1 N2 C7 C8 -167(3)
Ru1 N2 C7 C8 12(4)
C6 N3 C7 N2 0(5)
Ru2 N3 C7 N2 -166(3)
C6 N3 C7 C8 162(3)
Ru2 N3 C7 C8 -3(4)
C9 N4 C8 N1 16(5)
Ru2 N4 C8 N1 174(3)
C9 N4 C8 C7 -177(3)
Ru2 N4 C8 C7 -19(4)
C14 N1 C8 N4 -4(5)
Ru1 N1 C8 N4 174(3)
C14 N1 C8 C7 -172(3)
Ru1 N1 C8 C7 6(4)
N2 C7 C8 N4 180(4)
N3 C7 C8 N4 16(5)
N2 C7 C8 N1 -13(5)
N3 C7 C8 N1 -176(3)
C8 N4 C9 C10 173(4)
Ru2 N4 C9 C10 26(7)
C8 N4 C9 C14 -18(4)
Ru2 N4 C9 C14 -166(3)
N4 C9 C10 C11 178(4)
C14 C9 C10 C11 11(5)
C9 C10 C11 C12 -3(5)
C9 C10 C11 C17 175(3)
C10 C11 C12 C13 4(6)
C17 C11 C12 C13 -173(3)
C11 C12 C13 C14 -13(5)
C8 N1 C14 C13 -158(3)
Ru1 N1 C14 C13 25(7)
C8 N1 C14 C9 -9(4)
Ru1 N1 C14 C9 174(3)
C12 C13 C14 N1 166(3)
C12 C13 C14 C9 20(5)
C10 C9 C14 N1 -172(3)
N4 C9 C14 N1 17(4)
C10 C9 C14 C13 -21(5)
N4 C9 C14 C13 168(3)
C21 N8 C15 C20 3(3)
Ru4 N8 C15 C20 -167(3)
C21 N8 C15 C16 -168(3)
Ru4 N8 C15 C16 22(6)
C20 C15 C16 C17 8(5)
N8 C15 C16 C17 178(3)
C15 C16 C17 C18 -2(5)
C15 C16 C17 C11 177(3)
C12 C11 C17 C16 -11(5)
C10 C11 C17 C16 172(3)
C12 C11 C17 C18 168(4)
C10 C11 C17 C18 -10(5)
C16 C17 C18 C19 -3(6)
C11 C17 C18 C19 178(3)
C17 C18 C19 C20 2(5)
C18 C19 C20 N5 -179(3)
C18 C19 C20 C15 4(5)
C21 N5 C20 C19 177(4)
Ru3 N5 C20 C19 -9(7)
C21 N5 C20 C15 -5(4)
Ru3 N5 C20 C15 168(3)
C16 C15 C20 C19 -10(5)
N8 C15 C20 C19 179(3)
C16 C15 C20 N5 172(3)
N8 C15 C20 N5 1(4)
C15 N8 C21 N5 -8(4)
Ru4 N8 C21 N5 167(2)
C15 N8 C21 C22 -172(2)
Ru4 N8 C21 C22 2(3)
C20 N5 C21 N8 9(4)
Ru3 N5 C21 N8 -168(2)
C20 N5 C21 C22 171(3)
Ru3 N5 C21 C22 -5(4)
C28 N7 C22 N6 0(4)
Ru4 N7 C22 N6 -170(2)
C28 N7 C22 C21 174(3)
Ru4 N7 C22 C21 5(4)
C23 N6 C22 N7 0(4)
Ru3 N6 C22 N7 172(3)
C23 N6 C22 C21 -175(3)
Ru3 N6 C22 C21 -3(3)
N8 C21 C22 N7 -5(4)
N5 C21 C22 N7 -169(3)
N8 C21 C22 N6 170(3)
N5 C21 C22 N6 6(5)
C22 N6 C23 C28 0(4)
Ru3 N6 C23 C28 -162(4)
C22 N6 C23 C24 -175(3)
Ru3 N6 C23 C24 23(8)
N6 C23 C24 C25 -178(3)
C28 C23 C24 C25 7(5)
C23 C24 C25 C26 -2(5)
C24 C25 C26 C27 -10(5)
C25 C26 C27 C28 16(5)
N6 C23 C28 N7 -1(4)
C24 C23 C28 N7 175(3)
N6 C23 C28 C27 -176(3)
C24 C23 C28 C27 -1(5)
C22 N7 C28 C23 1(3)
Ru4 N7 C28 C23 163(3)
C22 N7 C28 C27 176(3)
Ru4 N7 C28 C27 -22(6)
C26 C27 C28 C23 -9(5)
C26 C27 C28 N7 176(3)
N2_2 Ru1 N1_1 C1_1 115(28)
N1_2 Ru1 N1_1 C1_1 86.1(6)
N2_1 Ru1 N1_1 C1_1 -178.99(6)
N2 Ru1 N1_1 C1_1 -8.2(8)
N1 Ru1 N1_1 C1_1 -86.2(8)
N2_2 Ru1 N1_1 C5_1 -78(28)
N1_2 Ru1 N1_1 C5_1 -106.6(8)
N2_1 Ru1 N1_1 C5_1 -11.7(9)
N2 Ru1 N1_1 C5_1 159.1(10)
N1 Ru1 N1_1 C5_1 81.2(10)
N2_2 Ru1 N2_1 C10_1 -0.5(6)
N1_1 Ru1 N2_1 C10_1 -179.19(6)
N1_2 Ru1 N2_1 C10_1 -83.1(5)
N2 Ru1 N2_1 C10_1 124(5)
N1 Ru1 N2_1 C10_1 96.2(8)
N2_2 Ru1 N2_1 C6_1 -170.2(8)
N1_1 Ru1 N2_1 C6_1 11.1(10)
N1_2 Ru1 N2_1 C6_1 107.2(8)
N2 Ru1 N2_1 C6_1 -46(5)
N1 Ru1 N2_1 C6_1 -73.5(10)
C5_1 N1_1 C1_1 C2_1 0.3
Ru1 N1_1 C1_1 C2_1 166.9(10)
N1_1 C1_1 C2_1 C3_1 0.7
C1_1 C2_1 C3_1 C4_1 -1.1
C2_1 C3_1 C4_1 C5_1 0.5
C1_1 N1_1 C5_1 C4_1 -1.0
Ru1 N1_1 C5_1 C4_1 -169.4(8)
C1_1 N1_1 C5_1 C6_1 179.2
Ru1 N1_1 C5_1 C6_1 10.7(8)
C3_1 C4_1 C5_1 N1_1 0.6
C3_1 C4_1 C5_1 C6_1 -179.6
C10_1 N2_1 C6_1 C7_1 -0.1
Ru1 N2_1 C6_1 C7_1 170.6(8)
C10_1 N2_1 C6_1 C5_1 -179.4
Ru1 N2_1 C6_1 C5_1 -8.7(8)
N1_1 C5_1 C6_1 N2_1 -1.3
C4_1 C5_1 C6_1 N2_1 178.8
N1_1 C5_1 C6_1 C7_1 179.3
C4_1 C5_1 C6_1 C7_1 -0.5
N2_1 C6_1 C7_1 C8_1 0.6
C5_1 C6_1 C7_1 C8_1 179.9
C6_1 C7_1 C8_1 C9_1 -0.8
C7_1 C8_1 C9_1 C10_1 0.4
C6_1 N2_1 C10_1 C9_1 -0.3
Ru1 N2_1 C10_1 C9_1 -169.5(10)
C8_1 C9_1 C10_1 N2_1 0.1
N2_2 Ru1 N1_2 C1_2 -178.05(5)
N1_1 Ru1 N1_2 C1_2 1.3(6)
N2_1 Ru1 N1_2 C1_2 -79.1(6)
N2 Ru1 N1_2 C1_2 95.9(9)
N1 Ru1 N1_2 C1_2 106(6)
N2_2 Ru1 N1_2 C5_2 5.5(10)
N1_1 Ru1 N1_2 C5_2 -175.2(8)
N2_1 Ru1 N1_2 C5_2 104.5(8)
N2 Ru1 N1_2 C5_2 -80.5(11)
N1 Ru1 N1_2 C5_2 -70(6)
N1_1 Ru1 N2_2 C10_2 151(28)
N1_2 Ru1 N2_2 C10_2 179.71(7)
N2_1 Ru1 N2_2 C10_2 84.9(6)
N2 Ru1 N2_2 C10_2 -86.0(8)
N1 Ru1 N2_2 C10_2 -8.1(8)
N1_1 Ru1 N2_2 C6_2 -35(29)
N1_2 Ru1 N2_2 C6_2 -6.4(10)
N2_1 Ru1 N2_2 C6_2 -101.2(8)
N2 Ru1 N2_2 C6_2 87.9(10)
N1 Ru1 N2_2 C6_2 165.8(10)
C5_2 N1_2 C1_2 C2_2 0.3
Ru1 N1_2 C1_2 C2_2 -175.8(10)
N1_2 C1_2 C2_2 C3_2 0.7
C1_2 C2_2 C3_2 C4_2 -1.1
C2_2 C3_2 C4_2 C5_2 0.5
C1_2 N1_2 C5_2 C4_2 -1.0
Ru1 N1_2 C5_2 C4_2 175.8(8)
C1_2 N1_2 C5_2 C6_2 179.2
Ru1 N1_2 C5_2 C6_2 -4.0(8)
C3_2 C4_2 C5_2 N1_2 0.6
C3_2 C4_2 C5_2 C6_2 -179.6
C10_2 N2_2 C6_2 C7_2 0.0
Ru1 N2_2 C6_2 C7_2 -174.5(9)
C10_2 N2_2 C6_2 C5_2 -179.4
Ru1 N2_2 C6_2 C5_2 6.1(9)
N1_2 C5_2 C6_2 N2_2 -1.3
C4_2 C5_2 C6_2 N2_2 178.9
N1_2 C5_2 C6_2 C7_2 179.3
C4_2 C5_2 C6_2 C7_2 -0.5
N2_2 C6_2 C7_2 C8_2 0.6
C5_2 C6_2 C7_2 C8_2 180.0
C6_2 C7_2 C8_2 C9_2 -0.8
C7_2 C8_2 C9_2 C10_2 0.4
C6_2 N2_2 C10_2 C9_2 -0.3
Ru1 N2_2 C10_2 C9_2 173.3(10)
C8_2 C9_2 C10_2 N2_2 0.2
N2_4 Ru2 N1_3 C1_3 171(5)
N2_3 Ru2 N1_3 C1_3 -178.83(5)
N1_4 Ru2 N1_3 C1_3 82.7(5)
N4 Ru2 N1_3 C1_3 -87.0(8)
N3 Ru2 N1_3 C1_3 -3.7(8)
N2_4 Ru2 N1_3 C5_3 -19(6)
N2_3 Ru2 N1_3 C5_3 -9.1(9)
N1_4 Ru2 N1_3 C5_3 -107.6(8)
N4 Ru2 N1_3 C5_3 82.7(10)
N3 Ru2 N1_3 C5_3 166.0(9)
N2_4 Ru2 N2_3 C10_3 -0.5(6)
N1_3 Ru2 N2_3 C10_3 -179.34(6)
N1_4 Ru2 N2_3 C10_3 -83.5(6)
N4 Ru2 N2_3 C10_3 91.2(8)
N3 Ru2 N2_3 C10_3 126(8)
N2_4 Ru2 N2_3 C6_3 -172.6(8)
N1_3 Ru2 N2_3 C6_3 8.6(9)
N1_4 Ru2 N2_3 C6_3 104.3(8)
N4 Ru2 N2_3 C6_3 -80.9(10)
N3 Ru2 N2_3 C6_3 -46(8)
C5_3 N1_3 C1_3 C2_3 0.3
Ru2 N1_3 C1_3 C2_3 169.4(9)
N1_3 C1_3 C2_3 C3_3 0.7
C1_3 C2_3 C3_3 C4_3 -1.1
C2_3 C3_3 C4_3 C5_3 0.5
C1_3 N1_3 C5_3 C4_3 -1.0
Ru2 N1_3 C5_3 C4_3 -171.6(8)
C1_3 N1_3 C5_3 C6_3 179.2
Ru2 N1_3 C5_3 C6_3 8.6(8)
C3_3 C4_3 C5_3 N1_3 0.6
C3_3 C4_3 C5_3 C6_3 -179.6
C10_3 N2_3 C6_3 C7_3 -0.1
Ru2 N2_3 C6_3 C7_3 172.8(8)
C10_3 N2_3 C6_3 C5_3 -179.5
Ru2 N2_3 C6_3 C5_3 -6.6(8)
N1_3 C5_3 C6_3 N2_3 -1.3
C4_3 C5_3 C6_3 N2_3 178.8
N1_3 C5_3 C6_3 C7_3 179.3
C4_3 C5_3 C6_3 C7_3 -0.6
N2_3 C6_3 C7_3 C8_3 0.6
C5_3 C6_3 C7_3 C8_3 180.0
C6_3 C7_3 C8_3 C9_3 -0.8
C7_3 C8_3 C9_3 C10_3 0.4
C6_3 N2_3 C10_3 C9_3 -0.3
Ru2 N2_3 C10_3 C9_3 -172.0(9)
C8_3 C9_3 C10_3 N2_3 0.1
N2_4 Ru2 N1_4 C1_4 -178.58(6)
N1_3 Ru2 N1_4 C1_4 -5.2(6)
N2_3 Ru2 N1_4 C1_4 -86.2(6)
N4 Ru2 N1_4 C1_4 119(4)
N3 Ru2 N1_4 C1_4 90.8(8)
N2_4 Ru2 N1_4 C5_4 -5.6(9)
N1_3 Ru2 N1_4 C5_4 167.8(7)
N2_3 Ru2 N1_4 C5_4 86.7(8)
N4 Ru2 N1_4 C5_4 -68(4)
N3 Ru2 N1_4 C5_4 -96.2(10)
N1_3 Ru2 N2_4 C10_4 91(5)
N2_3 Ru2 N2_4 C10_4 81.2(5)
N1_4 Ru2 N2_4 C10_4 -179.57(6)
N4 Ru2 N2_4 C10_4 -10.7(8)
N3 Ru2 N2_4 C10_4 -94.0(8)
N1_3 Ru2 N2_4 C6_4 -84(6)
N2_3 Ru2 N2_4 C6_4 -94.1(8)
N1_4 Ru2 N2_4 C6_4 5.1(10)
N4 Ru2 N2_4 C6_4 174.0(10)
N3 Ru2 N2_4 C6_4 90.7(10)
C5_4 N1_4 C1_4 C2_4 0.4
Ru2 N1_4 C1_4 C2_4 172.7(10)
N1_4 C1_4 C2_4 C3_4 0.7
C1_4 C2_4 C3_4 C4_4 -1.1
C2_4 C3_4 C4_4 C5_4 0.5
C1_4 N1_4 C5_4 C4_4 -1.0
Ru2 N1_4 C5_4 C4_4 -174.9(8)
C1_4 N1_4 C5_4 C6_4 179.2
Ru2 N1_4 C5_4 C6_4 5.3(8)
C3_4 C4_4 C5_4 N1_4 0.6
C3_4 C4_4 C5_4 C6_4 -179.6
C10_4 N2_4 C6_4 C7_4 0.0
Ru2 N2_4 C6_4 C7_4 175.6(9)
C10_4 N2_4 C6_4 C5_4 -179.4
Ru2 N2_4 C6_4 C5_4 -3.7(9)
N1_4 C5_4 C6_4 N2_4 -1.3
C4_4 C5_4 C6_4 N2_4 178.9
N1_4 C5_4 C6_4 C7_4 179.3
C4_4 C5_4 C6_4 C7_4 -0.5
N2_4 C6_4 C7_4 C8_4 0.6
C5_4 C6_4 C7_4 C8_4 180.0
C6_4 C7_4 C8_4 C9_4 -0.8
C7_4 C8_4 C9_4 C10_4 0.4
C6_4 N2_4 C10_4 C9_4 -0.3
Ru2 N2_4 C10_4 C9_4 -175.5(10)
C8_4 C9_4 C10_4 N2_4 0.2
N2_5 Ru3 N1_5 C1_5 -178.2
N1_6 Ru3 N1_5 C1_5 -84.3(5)
N2_6 Ru3 N1_5 C1_5 -3.2(5)
N5 Ru3 N1_5 C1_5 89.2(7)
N6 Ru3 N1_5 C1_5 136(4)
N2_5 Ru3 N1_5 C5_5 3.6(9)
N1_6 Ru3 N1_5 C5_5 97.5(7)
N2_6 Ru3 N1_5 C5_5 178.6(7)
N5 Ru3 N1_5 C5_5 -89.0(9)
N6 Ru3 N1_5 C5_5 -43(4)
N1_5 Ru3 N2_5 C10_5 179.86(5)
N1_6 Ru3 N2_5 C10_5 79.9(5)
N2_6 Ru3 N2_5 C10_5 121(5)
N5 Ru3 N2_5 C10_5 -92.5(7)
N6 Ru3 N2_5 C10_5 -8.3(7)
N1_5 Ru3 N2_5 C6_5 -4.5(9)
N1_6 Ru3 N2_5 C6_5 -104.4(7)
N2_6 Ru3 N2_5 C6_5 -63(6)
N5 Ru3 N2_5 C6_5 83.2(9)
N6 Ru3 N2_5 C6_5 167.4(9)
C5_5 N1_5 C1_5 C2_5 0.3
Ru3 N1_5 C1_5 C2_5 -177.8(9)
N1_5 C1_5 C2_5 C3_5 0.7
C1_5 C2_5 C3_5 C4_5 -1.1
C2_5 C3_5 C4_5 C5_5 0.5
C1_5 N1_5 C5_5 C4_5 -1.0
Ru3 N1_5 C5_5 C4_5 177.4(7)
C1_5 N1_5 C5_5 C6_5 179.2
Ru3 N1_5 C5_5 C6_5 -2.4(7)
C3_5 C4_5 C5_5 N1_5 0.6
C3_5 C4_5 C5_5 C6_5 -179.6
C10_5 N2_5 C6_5 C7_5 -0.1
Ru3 N2_5 C6_5 C7_5 -176.1(8)
C10_5 N2_5 C6_5 C5_5 -179.4
Ru3 N2_5 C6_5 C5_5 4.5(8)
N1_5 C5_5 C6_5 N2_5 -1.4
C4_5 C5_5 C6_5 N2_5 178.9
N1_5 C5_5 C6_5 C7_5 179.3
C4_5 C5_5 C6_5 C7_5 -0.5
N2_5 C6_5 C7_5 C8_5 0.6
C5_5 C6_5 C7_5 C8_5 179.9
C6_5 C7_5 C8_5 C9_5 -0.8
C7_5 C8_5 C9_5 C10_5 0.4
C6_5 N2_5 C10_5 C9_5 -0.3
Ru3 N2_5 C10_5 C9_5 175.2(9)
C8_5 C9_5 C10_5 N2_5 0.1
N2_5 Ru3 N1_6 C1_6 -1.8(5)
N1_5 Ru3 N1_6 C1_6 -81.4(5)
N2_6 Ru3 N1_6 C1_6 -177.9
N5 Ru3 N1_6 C1_6 135(4)
N6 Ru3 N1_6 C1_6 91.3(7)
N2_5 Ru3 N1_6 C5_6 -173.7(6)
N1_5 Ru3 N1_6 C5_6 106.7(6)
N2_6 Ru3 N1_6 C5_6 10.2(8)
N5 Ru3 N1_6 C5_6 -37(4)
N6 Ru3 N1_6 C5_6 -80.6(9)
N2_5 Ru3 N2_6 C10_6 138(5)
N1_5 Ru3 N2_6 C10_6 79.8(5)
N1_6 Ru3 N2_6 C10_6 179.4
N5 Ru3 N2_6 C10_6 -8.7(7)
N6 Ru3 N2_6 C10_6 -92.8(7)
N2_5 Ru3 N2_6 C6_6 -53(6)
N1_5 Ru3 N2_6 C6_6 -110.7(7)
N1_6 Ru3 N2_6 C6_6 -11.1(8)
N5 Ru3 N2_6 C6_6 160.8(9)
N6 Ru3 N2_6 C6_6 76.7(9)
C5_6 N1_6 C1_6 C2_6 0.3
Ru3 N1_6 C1_6 C2_6 -171.1(8)
N1_6 C1_6 C2_6 C3_6 0.7
C1_6 C2_6 C3_6 C4_6 -1.1
C2_6 C3_6 C4_6 C5_6 0.5
C1_6 N1_6 C5_6 C4_6 -1.0
Ru3 N1_6 C5_6 C4_6 171.7(7)
C1_6 N1_6 C5_6 C6_6 179.2
Ru3 N1_6 C5_6 C6_6 -8.1(7)
C3_6 C4_6 C5_6 N1_6 0.6
C3_6 C4_6 C5_6 C6_6 -179.6
C10_6 N2_6 C6_6 C7_6 -0.1
Ru3 N2_6 C6_6 C7_6 -170.5(7)
C10_6 N2_6 C6_6 C5_6 -179.4
Ru3 N2_6 C6_6 C5_6 10.1(7)
N1_6 C5_6 C6_6 N2_6 -1.3
C4_6 C5_6 C6_6 N2_6 178.8
N1_6 C5_6 C6_6 C7_6 179.3
C4_6 C5_6 C6_6 C7_6 -0.5
N2_6 C6_6 C7_6 C8_6 0.6
C5_6 C6_6 C7_6 C8_6 180.0
C6_6 C7_6 C8_6 C9_6 -0.8
C7_6 C8_6 C9_6 C10_6 0.4
C6_6 N2_6 C10_6 C9_6 -0.3
Ru3 N2_6 C10_6 C9_6 168.6(8)
C8_6 C9_6 C10_6 N2_6 0.1
N1_8 Ru4 N1_7 C1_7 83.3(5)
N2_7 Ru4 N1_7 C1_7 -178.75(6)
N2_8 Ru4 N1_7 C1_7 155(17)
N8 Ru4 N1_7 C1_7 -8.7(8)
N7 Ru4 N1_7 C1_7 -87.5(8)
N1_8 Ru4 N1_7 C5_7 -105.7(8)
N2_7 Ru4 N1_7 C5_7 -7.7(9)
N2_8 Ru4 N1_7 C5_7 -34(17)
N8 Ru4 N1_7 C5_7 162.3(9)
N7 Ru4 N1_7 C5_7 83.6(10)
N1_8 Ru4 N2_7 C10_7 -85.3(5)
N2_8 Ru4 N2_7 C10_7 -0.4(5)
N8 Ru4 N2_7 C10_7 128(4)
N7 Ru4 N2_7 C10_7 95.0(8)
N1_7 Ru4 N2_7 C10_7 -179.46(6)
N1_8 Ru4 N2_7 C6_7 101.5(8)
N2_8 Ru4 N2_7 C6_7 -173.6(8)
N8 Ru4 N2_7 C6_7 -45(4)
N7 Ru4 N2_7 C6_7 -78.2(10)
N1_7 Ru4 N2_7 C6_7 7.3(10)
C5_7 N1_7 C1_7 C2_7 0.3
Ru4 N1_7 C1_7 C2_7 170.7(10)
N1_7 C1_7 C2_7 C3_7 0.8
C1_7 C2_7 C3_7 C4_7 -1.1
C2_7 C3_7 C4_7 C5_7 0.5
C1_7 N1_7 C5_7 C4_7 -1.0
Ru4 N1_7 C5_7 C4_7 -173.1(8)
C1_7 N1_7 C5_7 C6_7 179.2
Ru4 N1_7 C5_7 C6_7 7.1(8)
C3_7 C4_7 C5_7 N1_7 0.6
C3_7 C4_7 C5_7 C6_7 -179.6
C10_7 N2_7 C6_7 C7_7 -0.1
Ru4 N2_7 C6_7 C7_7 173.7(9)
C10_7 N2_7 C6_7 C5_7 -179.4
Ru4 N2_7 C6_7 C5_7 -5.7(9)
N1_7 C5_7 C6_7 N2_7 -1.3
C4_7 C5_7 C6_7 N2_7 178.8
N1_7 C5_7 C6_7 C7_7 179.3
C4_7 C5_7 C6_7 C7_7 -0.5
N2_7 C6_7 C7_7 C8_7 0.6
C5_7 C6_7 C7_7 C8_7 179.9
C6_7 C7_7 C8_7 C9_7 -0.8
C7_7 C8_7 C9_7 C10_7 0.4
C6_7 N2_7 C10_7 C9_7 -0.3
Ru4 N2_7 C10_7 C9_7 -173.3(10)
C8_7 C9_7 C10_7 N2_7 0.2
N2_7 Ru4 N1_8 C1_8 -81.5(6)
N2_8 Ru4 N1_8 C1_8 -178.05(5)
N8 Ru4 N1_8 C1_8 91.5(8)
N7 Ru4 N1_8 C1_8 97(5)
N1_7 Ru4 N1_8 C1_8 0.0(6)
N2_7 Ru4 N1_8 C5_8 102.0(8)
N2_8 Ru4 N1_8 C5_8 5.4(9)
N8 Ru4 N1_8 C5_8 -85.0(10)
N7 Ru4 N1_8 C5_8 -80(5)
N1_7 Ru4 N1_8 C5_8 -176.5(7)
N1_8 Ru4 N2_8 C6_8 -6.2(10)
N2_7 Ru4 N2_8 C6_8 -104.2(8)
N8 Ru4 N2_8 C6_8 85.6(9)
N7 Ru4 N2_8 C6_8 164.5(9)
N1_7 Ru4 N2_8 C6_8 -78(17)
N1_8 Ru4 N2_8 C10_8 179.71(6)
N2_7 Ru4 N2_8 C10_8 81.7(5)
N8 Ru4 N2_8 C10_8 -88.5(7)
N7 Ru4 N2_8 C10_8 -9.6(8)
N1_7 Ru4 N2_8 C10_8 108(17)
C5_8 N1_8 C1_8 C2_8 0.3
Ru4 N1_8 C1_8 C2_8 -175.9(10)
N1_8 C1_8 C2_8 C3_8 0.7
C1_8 C2_8 C3_8 C4_8 -1.1
C2_8 C3_8 C4_8 C5_8 0.5
C1_8 N1_8 C5_8 C4_8 -1.0
Ru4 N1_8 C5_8 C4_8 175.9(8)
C1_8 N1_8 C5_8 C6_8 179.2
Ru4 N1_8 C5_8 C6_8 -3.9(8)
C3_8 C4_8 C5_8 N1_8 0.6
C3_8 C4_8 C5_8 C6_8 -179.6
C10_8 N2_8 C6_8 C7_8 0.0
Ru4 N2_8 C6_8 C7_8 -174.8(8)
C10_8 N2_8 C6_8 C5_8 -179.4
Ru4 N2_8 C6_8 C5_8 5.8(8)
N1_8 C5_8 C6_8 N2_8 -1.3
C4_8 C5_8 C6_8 N2_8 178.9
N1_8 C5_8 C6_8 C7_8 179.3
C4_8 C5_8 C6_8 C7_8 -0.5
N2_8 C6_8 C7_8 C8_8 0.6
C5_8 C6_8 C7_8 C8_8 180.0
C6_8 C7_8 C8_8 C9_8 -0.8
C7_8 C8_8 C9_8 C10_8 0.4
C6_8 N2_8 C10_8 C9_8 -0.4
Ru4 N2_8 C10_8 C9_8 173.4(10)
C8_8 C9_8 C10_8 N2_8 0.2
